data_4128581
loop_
_publ_author_name
'Lorzing, Gregory R.'
'Gosselin, Eric J.'
'Trump, Benjamin A.'
'York, Arthur H. P.'
'Sturluson, Arni'
'Rowland, Casey A.'
'Yap, Glenn P. A.'
'Brown, Craig M.'
'Simon, Cory M.'
'Bloch, Eric D.'

_publ_section_title
;
 Understanding Gas Storage in Cuboctahedral Porous Coordination Cages.
;
_journal_issue 30
_journal_name_full 'Journal of the American Chemical Society'
_journal_page_first 12128
_journal_page_last 12138
_journal_paper_doi 10.1021/jacs.9b05872
_journal_volume 141
_journal_year 2019
_chemical_formula_sum 'C324 H360 Mo24 N12 O102'
_chemical_formula_weight 8356.78
_space_group_crystal_system monoclinic
_space_group_IT_number 14
_space_group_name_Hall '-P 2yn'
_space_group_name_H-M_alt 'P 1 21/n 1'
_atom_sites_solution_hydrogens geom
_audit_creation_method SHELXL-2017/1
_cell_angle_alpha 90
_cell_angle_beta 90.473(2)
_cell_angle_gamma 90
_cell_formula_units_Z 2
_cell_length_a 29.5260(9)
_cell_length_b 29.7496(10)
_cell_length_c 42.4158(14)
_cell_measurement_reflns_used 9496
_cell_measurement_temperature 150(2)
_cell_measurement_theta_max 74.35
_cell_measurement_theta_min 2.96
_cell_volume 37256(2)
_computing_cell_refinement 'Bruker SAINT'
_computing_data_collection 'Bruker APEX2'
_computing_data_reduction 'Bruker SAINT'
_computing_molecular_graphics 'Bruker SHELXTL'
_computing_publication_material 'Bruker SHELXTL'
_computing_structure_refinement 'SHELXL-2017/1 (Sheldrick, 2017)'
_computing_structure_solution 'SHELXT 2014/5 (Sheldrick, 2014)'
_diffrn_ambient_temperature 150(2)
_diffrn_detector_area_resol_mean 8.33
_diffrn_measured_fraction_theta_full 1.000
_diffrn_measured_fraction_theta_max 0.987
_diffrn_measurement_device_type 'Bruker AXS APEX diffractometer'
_diffrn_measurement_method '\f and \w scans'
_diffrn_radiation_type CuK\a
_diffrn_radiation_wavelength 1.54178
_diffrn_reflns_av_R_equivalents 0.0656
_diffrn_reflns_av_unetI/netI 0.0649
_diffrn_reflns_Laue_measured_fraction_full 1.000
_diffrn_reflns_Laue_measured_fraction_max 0.987
_diffrn_reflns_limit_h_max 37
_diffrn_reflns_limit_h_min -37
_diffrn_reflns_limit_k_max 37
_diffrn_reflns_limit_k_min -37
_diffrn_reflns_limit_l_max 53
_diffrn_reflns_limit_l_min -52
_diffrn_reflns_number 332582
_diffrn_reflns_point_group_measured_fraction_full 1.000
_diffrn_reflns_point_group_measured_fraction_max 0.987
_diffrn_reflns_theta_full 67.679
_diffrn_reflns_theta_max 75.661
_diffrn_reflns_theta_min 1.814
_exptl_absorpt_coefficient_mu 3.505
_exptl_absorpt_correction_T_max 0.7539
_exptl_absorpt_correction_T_min 0.6458
_exptl_absorpt_correction_type multi-scan
_exptl_absorpt_process_details
; 
 SADABS 2016/2: Krause, L., Herbst-Irmer, R., Sheldrick G.M. & Stalke D., 
 J. Appl. Cryst. 48 (2015) 3-10 
;
_exptl_crystal_colour orange
_exptl_crystal_density_diffrn 0.745
_exptl_crystal_description block
_exptl_crystal_F_000 8424
_exptl_crystal_size_max 0.189
_exptl_crystal_size_mid 0.179
_exptl_crystal_size_min 0.127
_refine_diff_density_max 2.606
_refine_diff_density_min -1.942
_refine_diff_density_rms 0.134
_refine_ls_extinction_method none
_refine_ls_goodness_of_fit_ref 1.038
_refine_ls_hydrogen_treatment constr
_refine_ls_matrix_type full
_refine_ls_number_parameters 2122
_refine_ls_number_reflns 76412
_refine_ls_number_restraints 3588
_refine_ls_restrained_S_all 1.083
_refine_ls_R_factor_all 0.0980
_refine_ls_R_factor_gt 0.0806
_refine_ls_shift/su_max 0.036
_refine_ls_shift/su_mean 0.000
_refine_ls_structure_factor_coef Fsqd
_refine_ls_weighting_details 'w=1/[\s^2^(Fo^2^)+(0.1121P)^2^+171.6004P] where P=(Fo^2^+2Fc^2^)/3'
_refine_ls_weighting_scheme calc
_refine_ls_wR_factor_gt 0.2218
_refine_ls_wR_factor_ref 0.2394
_reflns_Friedel_coverage 0.000
_reflns_number_gt 59459
_reflns_number_total 76412
_reflns_threshold_expression 'I > 2\s(I)'
_cod_data_source_file ja9b05872_si_009.cif
_cod_data_source_block eric260_sq
_cod_original_sg_symbol_H-M 'P 21/n'
_cod_database_code 4128581
_shelx_shelxl_version_number 2017/1
_shelx_space_group_comment
; 
The symmetry employed for this shelxl refinement is uniquely defined 
by the following loop, which should always be used as a source of 
symmetry information in preference to the above space-group names. 
They are only intended as comments. 
;
_shelx_estimated_absorpt_t_min 0.557
_shelx_estimated_absorpt_t_max 0.665

loop_
_space_group_symop_operation_xyz
'x, y, z'
'-x+1/2, y+1/2, -z+1/2'
'-x, -y, -z'
'x-1/2, -y-1/2, z-1/2'

loop_
_atom_site_label
_atom_site_type_symbol
_atom_site_fract_x
_atom_site_fract_y
_atom_site_fract_z
_atom_site_U_iso_or_equiv
_atom_site_adp_type
_atom_site_occupancy
_atom_site_site_symmetry_order
_atom_site_calc_flag
_atom_site_refinement_flags_posn
_atom_site_refinement_flags_adp
Mo1 Mo 0.34872(2) 0.35221(2) 0.36094(2) 0.03772(11) Uani 1 1 d . .
Mo2 Mo 0.31047(2) 0.31503(2) 0.32773(2) 0.03779(11) Uani 1 1 d . .
Mo3 Mo 0.63628(2) 0.36069(2) 0.35046(2) 0.03332(10) Uani 1 1 d . .
Mo4 Mo 0.67048(2) 0.32548(2) 0.31461(2) 0.03462(10) Uani 1 1 d . .
Mo5 Mo 0.50856(2) 0.21356(2) 0.50032(2) 0.03311(10) Uani 1 1 d . .
Mo6 Mo 0.51105(2) 0.14256(2) 0.50040(2) 0.03487(11) Uani 1 1 d . .
Mo7 Mo 0.33908(2) 0.63851(2) 0.36084(2) 0.03420(10) Uani 1 1 d . .
Mo8 Mo 0.29870(2) 0.67314(2) 0.32755(2) 0.03538(11) Uani 1 1 d . .
Mo9 Mo 0.62668(2) 0.64673(2) 0.34984(2) 0.03446(10) Uani 1 1 d . .
Mo10 Mo 0.65891(2) 0.68370(2) 0.31398(2) 0.03508(11) Uani 1 1 d . .
Mo11 Mo 0.78677(2) 0.50857(2) 0.48901(2) 0.03535(11) Uani 1 1 d . .
Mo12 Mo 0.85807(2) 0.51152(2) 0.48642(2) 0.03607(11) Uani 1 1 d . .
O1_1 O 0.40826(14) 0.34487(15) 0.33483(10) 0.0427(8) Uani 1 1 d . U
O2_1 O 0.36826(14) 0.30601(15) 0.29935(10) 0.0429(8) Uani 1 1 d . U
O3_1 O 0.57284(13) 0.34969(14) 0.32891(10) 0.0376(7) Uani 1 1 d . U
O4_1 O 0.60898(14) 0.31233(14) 0.29089(10) 0.0396(7) Uani 1 1 d . U
C1_1 C 0.4053(2) 0.3224(2) 0.30938(16) 0.0439(7) Uani 1 1 d . U
C2_1 C 0.4891(2) 0.3257(2) 0.30465(16) 0.0455(8) Uani 1 1 d . U
H2_1 H 0.490365 0.339912 0.324701 0.055 Uiso 1 1 calc R U
C3_1 C 0.4478(2) 0.3138(2) 0.29125(16) 0.0471(8) Uani 1 1 d . U
C4_1 C 0.4454(2) 0.2939(3) 0.26157(17) 0.0540(9) Uani 1 1 d . U
H4_1 H 0.416809 0.285890 0.252752 0.065 Uiso 1 1 calc R U
C5_1 C 0.4849(3) 0.2857(3) 0.24488(19) 0.0616(9) Uani 1 1 d . U
C6_1 C 0.5257(2) 0.2960(3) 0.25892(17) 0.0535(9) Uani 1 1 d . U
H6_1 H 0.552912 0.288903 0.248210 0.064 Uiso 1 1 calc R U
C7_1 C 0.5284(2) 0.3166(2) 0.28841(16) 0.0459(7) Uani 1 1 d . U
C8_1 C 0.5724(2) 0.3267(2) 0.30299(15) 0.0405(7) Uani 1 1 d . U
C9_1 C 0.4828(3) 0.2661(3) 0.21169(18) 0.0761(11) Uani 1 1 d D U
C10_1 C 0.5270(2) 0.2675(4) 0.1934(2) 0.0905(19) Uani 1 1 d D U
H10A_1 H 0.520715 0.262354 0.170991 0.136 Uiso 1 1 calc R U
H10B_1 H 0.547420 0.244034 0.201358 0.136 Uiso 1 1 calc R U
H10C_1 H 0.541275 0.296977 0.196189 0.136 Uiso 1 1 calc R U
C11_1 C 0.4678(4) 0.2172(3) 0.2155(3) 0.0954(19) Uani 1 1 d D U
H11A_1 H 0.457895 0.205359 0.195061 0.143 Uiso 1 1 calc R U
H11B_1 H 0.442730 0.215719 0.230460 0.143 Uiso 1 1 calc R U
H11C_1 H 0.493292 0.199306 0.223520 0.143 Uiso 1 1 calc R U
C12_1 C 0.4474(3) 0.2906(4) 0.1915(2) 0.0876(18) Uani 1 1 d D U
H12A_1 H 0.442549 0.274056 0.171741 0.131 Uiso 1 1 calc R U
H12B_1 H 0.458198 0.320988 0.186706 0.131 Uiso 1 1 calc R U
H12C_1 H 0.418832 0.292459 0.202979 0.131 Uiso 1 1 calc R U
O1_2 O 0.36625(15) 0.29318(15) 0.38583(10) 0.0430(8) Uani 1 1 d . U
O2_2 O 0.32548(15) 0.25414(15) 0.35104(11) 0.0442(8) Uani 1 1 d . U
O3_2 O 0.45621(15) 0.21413(14) 0.46639(11) 0.0445(8) Uani 1 1 d . U
O4_2 O 0.45845(16) 0.13939(14) 0.46629(12) 0.0467(8) Uani 1 1 d . U
C1_2 C 0.3510(2) 0.2561(2) 0.37520(16) 0.0466(7) Uani 1 1 d . U
C2_2 C 0.3949(3) 0.2153(2) 0.41590(18) 0.0532(9) Uani 1 1 d . U
H2_2 H 0.408187 0.243086 0.422089 0.064 Uiso 1 1 calc R U
C3_2 C 0.3637(3) 0.2145(2) 0.39231(19) 0.0552(8) Uani 1 1 d . U
C4_2 C 0.3433(3) 0.1741(3) 0.3836(2) 0.0673(10) Uani 1 1 d . U
H4_2 H 0.321162 0.173888 0.367218 0.081 Uiso 1 1 calc R U
C5_2 C 0.3551(4) 0.1339(3) 0.3986(2) 0.0770(10) Uani 1 1 d . U
C6_2 C 0.3879(3) 0.1352(3) 0.4218(2) 0.0667(10) Uani 1 1 d . U
H6_2 H 0.397220 0.108010 0.431604 0.080 Uiso 1 1 calc R U
C7_2 C 0.4077(3) 0.1758(2) 0.43114(19) 0.0556(8) Uani 1 1 d . U
C8_2 C 0.4429(2) 0.1764(2) 0.45571(18) 0.0483(8) Uani 1 1 d . U
C9_2 C 0.3318(3) 0.0875(3) 0.3913(2) 0.0940(12) Uani 1 1 d D U
C10_2 C 0.3194(4) 0.0616(4) 0.42134(19) 0.108(2) Uani 1 1 d D U
H10A_2 H 0.291967 0.043873 0.417496 0.163 Uiso 1 1 calc R U
H10B_2 H 0.314104 0.082887 0.438536 0.163 Uiso 1 1 calc R U
H10C_2 H 0.344415 0.041440 0.427166 0.163 Uiso 1 1 calc R U
C11_2 C 0.3648(4) 0.0570(4) 0.3735(3) 0.113(2) Uani 1 1 d D U
H11A_2 H 0.366068 0.027526 0.383762 0.169 Uiso 1 1 calc R U
H11B_2 H 0.395073 0.070616 0.373805 0.169 Uiso 1 1 calc R U
H11C_2 H 0.354469 0.053491 0.351653 0.169 Uiso 1 1 calc R U
C12_2 C 0.2871(4) 0.0945(4) 0.3735(3) 0.110(2) Uani 1 1 d D U
H12A_2 H 0.269757 0.066372 0.373442 0.165 Uiso 1 1 calc R U
H12B_2 H 0.293317 0.103463 0.351719 0.165 Uiso 1 1 calc R U
H12C_2 H 0.269471 0.118064 0.383879 0.165 Uiso 1 1 calc R U
O1_3 O 0.3333(2) 0.41298(15) 0.33804(12) 0.0593(10) Uani 1 1 d . U
O2_3 O 0.2943(2) 0.37419(16) 0.30259(12) 0.0601(10) Uani 1 1 d . U
O3_3 O 0.32804(19) 0.57668(15) 0.33752(11) 0.0541(9) Uani 1 1 d . U
O4_3 O 0.28656(19) 0.61339(15) 0.30231(12) 0.0566(9) Uani 1 1 d . U
C1_3 C 0.3083(3) 0.4115(2) 0.31337(19) 0.0646(9) Uani 1 1 d . U
C2_3 C 0.3052(2) 0.4944(3) 0.3122(2) 0.0737(10) Uani 1 1 d . U
H2_3 H 0.316972 0.494939 0.333124 0.088 Uiso 1 1 calc R U
C3_3 C 0.2978(3) 0.4541(3) 0.2972(2) 0.0762(10) Uani 1 1 d . U
C4_3 C 0.2816(3) 0.4533(3) 0.2670(2) 0.0896(11) Uani 1 1 d . U
H4_3 H 0.277267 0.425048 0.256939 0.107 Uiso 1 1 calc R U
C5_3 C 0.2705(4) 0.4943(4) 0.2498(2) 0.0981(11) Uani 1 1 d D U
C6_3 C 0.2787(3) 0.5344(3) 0.2661(2) 0.0876(11) Uani 1 1 d . U
H6_3 H 0.272806 0.562222 0.255978 0.105 Uiso 1 1 calc R U
C7_3 C 0.2953(3) 0.5344(3) 0.2968(2) 0.0740(9) Uani 1 1 d . U
C8_3 C 0.3041(3) 0.5770(2) 0.31350(18) 0.0606(9) Uani 1 1 d . U
C9_3 C 0.2547(3) 0.4878(3) 0.2147(2) 0.1130(14) Uani 1 1 d D U
C10_3 C 0.2117(3) 0.4589(4) 0.2158(3) 0.124(2) Uani 1 1 d D U
H10A_3 H 0.196440 0.459713 0.195228 0.186 Uiso 1 1 calc R U
H10B_3 H 0.191303 0.470797 0.231945 0.186 Uiso 1 1 calc R U
H10C_3 H 0.219790 0.427837 0.221043 0.186 Uiso 1 1 calc R U
C11_3 C 0.2901(3) 0.4584(3) 0.1975(3) 0.128(2) Uani 1 1 d D U
H11A_3 H 0.279123 0.451565 0.176158 0.192 Uiso 1 1 calc R U
H11B_3 H 0.294678 0.430300 0.209169 0.192 Uiso 1 1 calc R U
H11C_3 H 0.318865 0.474700 0.196258 0.192 Uiso 1 1 calc R U
C12_3 C 0.2590(5) 0.5344(3) 0.1997(3) 0.127(2) Uani 1 1 d D U
H12A_3 H 0.257155 0.531542 0.176670 0.191 Uiso 1 1 calc R U
H12B_3 H 0.288154 0.547713 0.205645 0.191 Uiso 1 1 calc R U
H12C_3 H 0.234339 0.553652 0.207047 0.191 Uiso 1 1 calc R U
O1_4 O 0.64394(15) 0.42173(14) 0.32648(10) 0.0408(8) Uani 1 1 d . U
O2_4 O 0.67918(15) 0.38454(14) 0.28816(10) 0.0419(8) Uani 1 1 d . U
O3_4 O 0.63889(16) 0.58577(14) 0.32606(11) 0.0447(8) Uani 1 1 d . U
O4_4 O 0.67236(16) 0.62467(14) 0.28789(11) 0.0458(8) Uani 1 1 d . U
C1_4 C 0.6649(2) 0.4210(2) 0.30006(16) 0.0444(7) Uani 1 1 d . U
C2_4 C 0.6620(3) 0.5040(2) 0.29836(18) 0.0522(9) Uani 1 1 d . U
H2_4 H 0.649515 0.503597 0.318940 0.063 Uiso 1 1 calc R U
C3_4 C 0.6722(3) 0.4646(2) 0.28338(17) 0.0527(8) Uani 1 1 d . U
C4_4 C 0.6889(3) 0.4645(3) 0.25336(19) 0.0636(10) Uani 1 1 d . U
H4_4 H 0.694746 0.436799 0.243046 0.076 Uiso 1 1 calc R U
C5_4 C 0.6971(4) 0.5045(3) 0.2380(2) 0.0728(10) Uani 1 1 d . U
C6_4 C 0.6864(3) 0.5446(3) 0.2533(2) 0.0642(10) Uani 1 1 d . U
H6_4 H 0.690697 0.572335 0.242619 0.077 Uiso 1 1 calc R U
C7_4 C 0.6700(3) 0.5445(2) 0.28318(18) 0.0543(8) Uani 1 1 d . U
C8_4 C 0.6599(2) 0.5876(2) 0.30003(17) 0.0480(8) Uani 1 1 d . U
C9_4 C 0.7193(3) 0.5043(2) 0.2046(2) 0.0877(12) Uani 1 1 d D U
C10_4 C 0.7035(3) 0.5460(3) 0.1863(2) 0.095(2) Uani 1 1 d D U
H10A_4 H 0.718895 0.547063 0.165872 0.143 Uiso 1 1 calc R U
H10B_4 H 0.710959 0.573111 0.198372 0.143 Uiso 1 1 calc R U
H10C_4 H 0.670719 0.544480 0.182789 0.143 Uiso 1 1 calc R U
C11_4 C 0.7091(4) 0.4616(3) 0.1857(2) 0.100(2) Uani 1 1 d D U
H11A_4 H 0.729321 0.460086 0.167496 0.150 Uiso 1 1 calc R U
H11B_4 H 0.677571 0.462220 0.178318 0.150 Uiso 1 1 calc R U
H11C_4 H 0.713944 0.435185 0.199093 0.150 Uiso 1 1 calc R U
C12_4 C 0.7714(3) 0.5074(3) 0.2061(3) 0.110(2) Uani 1 1 d D U
H12A_4 H 0.783930 0.497860 0.185827 0.165 Uiso 1 1 calc R U
H12B_4 H 0.782874 0.487790 0.222876 0.165 Uiso 1 1 calc R U
H12C_4 H 0.780365 0.538503 0.210399 0.165 Uiso 1 1 calc R U
O1_5 O 0.69732(14) 0.37428(17) 0.37431(10) 0.0472(8) Uani 1 1 d . U
O2_5 O 0.73358(15) 0.33699(17) 0.33663(11) 0.0491(9) Uani 1 1 d . U
O3_5 O 0.78375(13) 0.45888(19) 0.45349(11) 0.0521(9) Uani 1 1 d . U
O4_5 O 0.85906(14) 0.46138(19) 0.45106(11) 0.0544(9) Uani 1 1 d . U
C1_5 C 0.7343(2) 0.3601(3) 0.36232(17) 0.0525(8) Uani 1 1 d . U
C2_5 C 0.7789(2) 0.4009(3) 0.40266(18) 0.0624(9) Uani 1 1 d . U
H2_5 H 0.751644 0.413863 0.410128 0.075 Uiso 1 1 calc R U
C3_5 C 0.7776(2) 0.3706(3) 0.37817(19) 0.0627(9) Uani 1 1 d . U
C4_5 C 0.8166(3) 0.3491(4) 0.3685(2) 0.0741(10) Uani 1 1 d . U
H4_5 H 0.814488 0.327425 0.352098 0.089 Uiso 1 1 calc R U
C5_5 C 0.8589(3) 0.3580(4) 0.3819(2) 0.0838(10) Uani 1 1 d D U
C6_5 C 0.8591(3) 0.3909(4) 0.4063(2) 0.0752(10) Uani 1 1 d . U
H6_5 H 0.887075 0.398544 0.416143 0.090 Uiso 1 1 calc R U
C7_5 C 0.8196(2) 0.4124(3) 0.41636(19) 0.0652(9) Uani 1 1 d . U
C8_5 C 0.8214(2) 0.4458(3) 0.44160(17) 0.0561(8) Uani 1 1 d . U
C9_5 C 0.8983(3) 0.3223(3) 0.37506(19) 0.0987(13) Uani 1 1 d D U
C10_5 C 0.9130(4) 0.3425(4) 0.3434(3) 0.115(2) Uani 1 1 d D U
H10A_5 H 0.928149 0.319377 0.330900 0.173 Uiso 1 1 calc R U
H10B_5 H 0.933937 0.367499 0.347309 0.173 Uiso 1 1 calc R U
H10C_5 H 0.886297 0.353511 0.331950 0.173 Uiso 1 1 calc R U
C11_5 C 0.9321(3) 0.3187(4) 0.4026(2) 0.109(2) Uani 1 1 d D U
H11A_5 H 0.932481 0.287750 0.410569 0.164 Uiso 1 1 calc R U
H11B_5 H 0.923043 0.339138 0.419531 0.164 Uiso 1 1 calc R U
H11C_5 H 0.962461 0.326821 0.395344 0.164 Uiso 1 1 calc R U
C12_5 C 0.8856(4) 0.2730(3) 0.3673(3) 0.115(2) Uani 1 1 d D U
H12A_5 H 0.908050 0.252751 0.376812 0.172 Uiso 1 1 calc R U
H12B_5 H 0.885183 0.268788 0.344375 0.172 Uiso 1 1 calc R U
H12C_5 H 0.855599 0.266275 0.375770 0.172 Uiso 1 1 calc R U
O1_6 O 0.68764(14) 0.63772(16) 0.37446(11) 0.0443(8) Uani 1 1 d . U
O2_6 O 0.72231(14) 0.67636(16) 0.33664(11) 0.0454(8) Uani 1 1 d . U
O3_6 O 0.77936(14) 0.55869(18) 0.45456(11) 0.0514(9) Uani 1 1 d . U
O4_6 O 0.85474(14) 0.56208(18) 0.45166(11) 0.0522(9) Uani 1 1 d . U
C1_6 C 0.7233(2) 0.6549(3) 0.36251(17) 0.0482(8) Uani 1 1 d . U
C2_6 C 0.7698(2) 0.6176(3) 0.40349(18) 0.0580(9) Uani 1 1 d . U
H2_6 H 0.743654 0.601760 0.410142 0.070 Uiso 1 1 calc R U
C3_6 C 0.7670(2) 0.6484(3) 0.37922(19) 0.0571(8) Uani 1 1 d . U
C4_6 C 0.8042(2) 0.6745(3) 0.3712(2) 0.0658(10) Uani 1 1 d . U
H4_6 H 0.801327 0.696363 0.354947 0.079 Uiso 1 1 calc R U
C5_6 C 0.8459(3) 0.6691(3) 0.3867(2) 0.0741(10) Uani 1 1 d . U
C6_6 C 0.8482(3) 0.6353(3) 0.4093(2) 0.0683(10) Uani 1 1 d . U
H6_6 H 0.876534 0.629362 0.419167 0.082 Uiso 1 1 calc R U
C7_6 C 0.8113(2) 0.6101(3) 0.41802(19) 0.0606(8) Uani 1 1 d . U
C8_6 C 0.8155(2) 0.5746(3) 0.44315(18) 0.0545(8) Uani 1 1 d . U
C9_6 C 0.8883(2) 0.6913(3) 0.37381(18) 0.0871(12) Uani 1 1 d D U
C10_6 C 0.9057(4) 0.6668(3) 0.3440(2) 0.105(2) Uani 1 1 d D U
H10A_6 H 0.919256 0.688761 0.329693 0.158 Uiso 1 1 calc R U
H10B_6 H 0.880353 0.651725 0.333402 0.158 Uiso 1 1 calc R U
H10C_6 H 0.928537 0.644505 0.350199 0.158 Uiso 1 1 calc R U
C11_6 C 0.9282(3) 0.6909(4) 0.3969(2) 0.103(2) Uani 1 1 d D U
H11A_6 H 0.954725 0.704287 0.386908 0.155 Uiso 1 1 calc R U
H11B_6 H 0.935022 0.659851 0.403045 0.155 Uiso 1 1 calc R U
H11C_6 H 0.920344 0.708322 0.415741 0.155 Uiso 1 1 calc R U
C12_6 C 0.8778(3) 0.7393(3) 0.3628(3) 0.096(2) Uani 1 1 d D U
H12A_6 H 0.906088 0.754579 0.357306 0.144 Uiso 1 1 calc R U
H12B_6 H 0.862779 0.755804 0.379729 0.144 Uiso 1 1 calc R U
H12C_6 H 0.857845 0.738236 0.344205 0.144 Uiso 1 1 calc R U
O1_7 O 0.29215(14) 0.36181(16) 0.38991(11) 0.0478(8) Uani 1 1 d . U
O2_7 O 0.25120(15) 0.32143(17) 0.35531(12) 0.0500(9) Uani 1 1 d . U
O3_7 O 0.21474(13) 0.44203(15) 0.47566(11) 0.0427(8) Uani 1 1 d . U
O4_7 O 0.13918(13) 0.43843(15) 0.47850(11) 0.0425(8) Uani 1 1 d . U
C1_7 C 0.2550(2) 0.3443(3) 0.38032(18) 0.0512(8) Uani 1 1 d . U
C2_7 C 0.2154(2) 0.3831(3) 0.42446(18) 0.0543(9) Uani 1 1 d . U
H2_7 H 0.242790 0.397998 0.429964 0.065 Uiso 1 1 calc R U
C3_7 C 0.2140(2) 0.3523(3) 0.40002(19) 0.0564(8) Uani 1 1 d . U
C4_7 C 0.1742(3) 0.3299(3) 0.3925(2) 0.0658(10) Uani 1 1 d . U
H4_7 H 0.173643 0.309828 0.375094 0.079 Uiso 1 1 calc R U
C5_7 C 0.1346(3) 0.3364(3) 0.4102(2) 0.0733(10) Uani 1 1 d D U
C6_7 C 0.1368(3) 0.3685(3) 0.4342(2) 0.0634(10) Uani 1 1 d . U
H6_7 H 0.110539 0.374571 0.446320 0.076 Uiso 1 1 calc R U
C7_7 C 0.1762(2) 0.3916(3) 0.44055(19) 0.0540(8) Uani 1 1 d . U
C8_7 C 0.1769(2) 0.4253(2) 0.46680(17) 0.0462(7) Uani 1 1 d . U
C9_7 C 0.0908(3) 0.3125(3) 0.39898(19) 0.0897(12) Uani 1 1 d D U
C10_7 C 0.0694(4) 0.3344(3) 0.3696(3) 0.111(2) Uani 1 1 d D U
H10A_7 H 0.036304 0.333251 0.371155 0.166 Uiso 1 1 calc R U
H10B_7 H 0.078961 0.318127 0.350679 0.166 Uiso 1 1 calc R U
H10C_7 H 0.079211 0.365795 0.368165 0.166 Uiso 1 1 calc R U
C11_7 C 0.0561(3) 0.3136(4) 0.4256(3) 0.101(2) Uani 1 1 d D U
H11A_7 H 0.027515 0.300443 0.418120 0.152 Uiso 1 1 calc R U
H11B_7 H 0.050879 0.344866 0.431974 0.152 Uiso 1 1 calc R U
H11C_7 H 0.067555 0.296405 0.443623 0.152 Uiso 1 1 calc R U
C12_7 C 0.0994(4) 0.2634(3) 0.3893(3) 0.109(2) Uani 1 1 d D U
H12A_7 H 0.070386 0.248735 0.384571 0.163 Uiso 1 1 calc R U
H12B_7 H 0.114716 0.247535 0.406520 0.163 Uiso 1 1 calc R U
H12C_7 H 0.118443 0.262811 0.370458 0.163 Uiso 1 1 calc R U
O1_8 O 0.62741(15) 0.30220(14) 0.37740(10) 0.0431(8) Uani 1 1 d . U
O2_8 O 0.66417(16) 0.26458(14) 0.33998(11) 0.0455(8) Uani 1 1 d . U
O3_8 O 0.55610(16) 0.21725(14) 0.46357(11) 0.0440(8) Uani 1 1 d . U
O4_8 O 0.55945(16) 0.14226(14) 0.46358(11) 0.0455(8) Uani 1 1 d . U
C1_8 C 0.6435(2) 0.2660(2) 0.36624(16) 0.0477(8) Uani 1 1 d . U
C2_8 C 0.6096(3) 0.2222(2) 0.41059(18) 0.0543(9) Uani 1 1 d . U
H2_8 H 0.594479 0.248715 0.417270 0.065 Uiso 1 1 calc R U
C3_8 C 0.6384(3) 0.2233(2) 0.38452(18) 0.0556(8) Uani 1 1 d . U
C4_8 C 0.6619(3) 0.1855(3) 0.3757(2) 0.0656(10) Uani 1 1 d . U
H4_8 H 0.681336 0.186831 0.357992 0.079 Uiso 1 1 calc R U
C5_8 C 0.6576(3) 0.1449(3) 0.3925(2) 0.0747(10) Uani 1 1 d . U
C6_8 C 0.6281(3) 0.1449(3) 0.4172(2) 0.0670(10) Uani 1 1 d . U
H6_8 H 0.624166 0.117787 0.428737 0.080 Uiso 1 1 calc R U
C7_8 C 0.6036(3) 0.1826(2) 0.42626(19) 0.0562(8) Uani 1 1 d . U
C8_8 C 0.5713(3) 0.1805(2) 0.45265(17) 0.0480(8) Uani 1 1 d . U
C9_8 C 0.6834(3) 0.1031(3) 0.3808(2) 0.0902(12) Uani 1 1 d D U
C10_8 C 0.6653(3) 0.0893(4) 0.3481(2) 0.109(2) Uani 1 1 d D U
H10A_8 H 0.684729 0.065837 0.339307 0.163 Uiso 1 1 calc R U
H10B_8 H 0.665292 0.115527 0.334111 0.163 Uiso 1 1 calc R U
H10C_8 H 0.634336 0.077839 0.350072 0.163 Uiso 1 1 calc R U
C11_8 C 0.7330(3) 0.1158(4) 0.3760(3) 0.102(2) Uani 1 1 d D U
H11A_8 H 0.750811 0.088533 0.372144 0.153 Uiso 1 1 calc R U
H11B_8 H 0.744594 0.130853 0.394994 0.153 Uiso 1 1 calc R U
H11C_8 H 0.735520 0.136045 0.357924 0.153 Uiso 1 1 calc R U
C12_8 C 0.6786(4) 0.0622(3) 0.4021(3) 0.103(2) Uani 1 1 d D U
H12A_8 H 0.694407 0.036564 0.392674 0.124 Uiso 1 1 calc R U
H12B_8 H 0.646434 0.054819 0.404418 0.124 Uiso 1 1 calc R U
H12C_8 H 0.691834 0.068816 0.422803 0.124 Uiso 1 1 calc R U
O1_9 O 0.56073(14) 0.21716(13) 0.53436(10) 0.0390(7) Uani 1 1 d . U
O2_9 O 0.56328(15) 0.14227(13) 0.53424(10) 0.0381(7) Uani 1 1 d . U
O3_9 O 0.64764(14) 0.30215(14) 0.61392(10) 0.0389(7) Uani 1 1 d . U
O4_9 O 0.69081(14) 0.26519(13) 0.64877(10) 0.0395(8) Uani 1 1 d . U
C1_9 C 0.5772(2) 0.18051(19) 0.54464(15) 0.0404(7) Uani 1 1 d . U
C2_9 C 0.6231(2) 0.2225(2) 0.58394(16) 0.0443(8) Uani 1 1 d . U
H2_9 H 0.608032 0.249411 0.577811 0.053 Uiso 1 1 calc R U
C3_9 C 0.6129(2) 0.1819(2) 0.56914(17) 0.0460(8) Uani 1 1 d . U
C4_9 C 0.6357(3) 0.1435(2) 0.57808(19) 0.0557(9) Uani 1 1 d . U
H4_9 H 0.628498 0.116110 0.567703 0.067 Uiso 1 1 calc R U
C5_9 C 0.6679(3) 0.1432(3) 0.6011(2) 0.0636(9) Uani 1 1 d . U
C6_9 C 0.6780(3) 0.1838(2) 0.61623(18) 0.0549(9) Uani 1 1 d . U
H6_9 H 0.700446 0.184646 0.632418 0.066 Uiso 1 1 calc R U
C7_9 C 0.6552(2) 0.2230(2) 0.60753(16) 0.0457(8) Uani 1 1 d . U
C8_9 C 0.6649(2) 0.2655(2) 0.62409(15) 0.0406(7) Uani 1 1 d . U
C9_9 C 0.6878(3) 0.0979(2) 0.61142(19) 0.0782(11) Uani 1 1 d D U
C10_9 C 0.6996(4) 0.0693(3) 0.58254(19) 0.0909(19) Uani 1 1 d D U
H10A_9 H 0.712349 0.040541 0.589506 0.136 Uiso 1 1 calc R U
H10B_9 H 0.721932 0.085306 0.569730 0.136 Uiso 1 1 calc R U
H10C_9 H 0.672201 0.063922 0.569946 0.136 Uiso 1 1 calc R U
C11_9 C 0.6559(4) 0.0679(3) 0.6311(2) 0.0966(19) Uani 1 1 d D U
H11A_9 H 0.668126 0.037305 0.632011 0.145 Uiso 1 1 calc R U
H11B_9 H 0.625805 0.067366 0.621226 0.145 Uiso 1 1 calc R U
H11C_9 H 0.653685 0.080070 0.652491 0.145 Uiso 1 1 calc R U
C12_9 C 0.7307(3) 0.1048(3) 0.6310(3) 0.0906(19) Uani 1 1 d D U
H12A_9 H 0.744174 0.075544 0.636026 0.136 Uiso 1 1 calc R U
H12B_9 H 0.723155 0.120477 0.650611 0.136 Uiso 1 1 calc R U
H12C_9 H 0.752321 0.122843 0.619020 0.136 Uiso 1 1 calc R U
O1_10 O 0.39841(13) 0.64998(15) 0.33480(10) 0.0414(8) Uani 1 1 d . U
O2_10 O 0.35613(14) 0.68597(15) 0.29926(10) 0.0426(8) Uani 1 1 d . U
O3_10 O 0.56301(14) 0.65394(15) 0.32836(10) 0.0424(8) Uani 1 1 d . U
O4_10 O 0.59651(14) 0.69235(16) 0.28969(10) 0.0440(8) Uani 1 1 d . U
C1_10 C 0.3945(2) 0.6718(2) 0.30957(16) 0.0438(7) Uani 1 1 d . U
C2_10 C 0.4776(2) 0.6732(3) 0.30414(17) 0.0488(9) Uani 1 1 d . U
H2_10 H 0.479723 0.660011 0.324510 0.059 Uiso 1 1 calc R U
C3_10 C 0.4357(2) 0.6816(3) 0.29073(17) 0.0490(8) Uani 1 1 d . U
C4_10 C 0.4324(2) 0.7005(3) 0.26085(17) 0.0554(9) Uani 1 1 d . U
H4_10 H 0.403328 0.706576 0.252029 0.066 Uiso 1 1 calc R U
C5_10 C 0.4708(3) 0.7107(3) 0.24376(19) 0.0623(9) Uani 1 1 d . U
C6_10 C 0.5133(2) 0.7032(3) 0.25791(18) 0.0570(9) Uani 1 1 d . U
H6_10 H 0.540025 0.711414 0.247029 0.068 Uiso 1 1 calc R U
C7_10 C 0.5166(2) 0.6840(3) 0.28767(17) 0.0507(8) Uani 1 1 d . U
C8_10 C 0.5612(2) 0.6765(2) 0.30250(16) 0.0459(7) Uani 1 1 d . U
C9_10 C 0.4667(2) 0.7294(3) 0.21103(19) 0.0736(11) Uani 1 1 d D U
C10_10 C 0.4355(3) 0.6997(3) 0.1911(2) 0.0815(18) Uani 1 1 d D U
H10A_10 H 0.429456 0.714357 0.170796 0.122 Uiso 1 1 calc R U
H10B_10 H 0.406885 0.695119 0.202204 0.122 Uiso 1 1 calc R U
H10C_10 H 0.450089 0.670599 0.187507 0.122 Uiso 1 1 calc R U
C11_10 C 0.4481(4) 0.7774(3) 0.2134(2) 0.0894(19) Uani 1 1 d D U
H11A_10 H 0.442666 0.789286 0.192132 0.134 Uiso 1 1 calc R U
H11B_10 H 0.470139 0.796462 0.224423 0.134 Uiso 1 1 calc R U
H11C_10 H 0.419610 0.777038 0.225048 0.134 Uiso 1 1 calc R U
C12_10 C 0.5119(3) 0.7326(4) 0.1938(2) 0.0867(18) Uani 1 1 d D U
H12A_10 H 0.506936 0.745585 0.172769 0.130 Uiso 1 1 calc R U
H12B_10 H 0.525029 0.702510 0.191639 0.130 Uiso 1 1 calc R U
H12C_10 H 0.532802 0.751805 0.205786 0.130 Uiso 1 1 calc R U
O1_11 O 0.28270(14) 0.62445(15) 0.38936(10) 0.0431(8) Uani 1 1 d . U
O2_11 O 0.23985(13) 0.66112(16) 0.35446(11) 0.0441(8) Uani 1 1 d . U
O3_11 O 0.21084(12) 0.54083(15) 0.47546(10) 0.0388(7) Uani 1 1 d . U
O4_11 O 0.13566(13) 0.53845(15) 0.47837(10) 0.0391(8) Uani 1 1 d . U
C1_11 C 0.2446(2) 0.6382(2) 0.37921(16) 0.0458(7) Uani 1 1 d . U
C2_11 C 0.2073(2) 0.5982(2) 0.42347(16) 0.0480(8) Uani 1 1 d . U
H2_11 H 0.236144 0.586901 0.429712 0.058 Uiso 1 1 calc R U
C3_11 C 0.2033(2) 0.6266(3) 0.39839(17) 0.0504(8) Uani 1 1 d . U
C4_11 C 0.1616(2) 0.6441(3) 0.38939(19) 0.0582(9) Uani 1 1 d . U
H4_11 H 0.159536 0.663567 0.371666 0.070 Uiso 1 1 calc R U
C5_11 C 0.1231(3) 0.6334(3) 0.4061(2) 0.0656(9) Uani 1 1 d . U
C6_11 C 0.1270(2) 0.6035(3) 0.43133(18) 0.0571(9) Uani 1 1 d . U
H6_11 H 0.100649 0.595174 0.442678 0.069 Uiso 1 1 calc R U
C7_11 C 0.1681(2) 0.5860(3) 0.43996(17) 0.0482(8) Uani 1 1 d . U
C8_11 C 0.17152(19) 0.5533(2) 0.46630(15) 0.0411(7) Uani 1 1 d . U
C9_11 C 0.0753(3) 0.6503(3) 0.39717(18) 0.0790(11) Uani 1 1 d D U
C10_11 C 0.0753(4) 0.6780(4) 0.3669(2) 0.0950(19) Uani 1 1 d D U
H10A_11 H 0.044401 0.679777 0.358335 0.142 Uiso 1 1 calc R U
H10B_11 H 0.095054 0.663647 0.351392 0.142 Uiso 1 1 calc R U
H10C_11 H 0.086434 0.708366 0.371436 0.142 Uiso 1 1 calc R U
C11_11 C 0.0562(3) 0.6772(4) 0.4249(2) 0.0895(19) Uani 1 1 d D U
H11A_11 H 0.027922 0.691921 0.418328 0.134 Uiso 1 1 calc R U
H11B_11 H 0.078205 0.700018 0.431510 0.134 Uiso 1 1 calc R U
H11C_11 H 0.050135 0.656845 0.442522 0.134 Uiso 1 1 calc R U
C12_11 C 0.0437(3) 0.6099(3) 0.3925(3) 0.0950(19) Uani 1 1 d D U
H12A_11 H 0.013272 0.617626 0.399879 0.143 Uiso 1 1 calc R U
H12B_11 H 0.055292 0.584236 0.404540 0.143 Uiso 1 1 calc R U
H12C_11 H 0.042218 0.602106 0.370061 0.143 Uiso 1 1 calc R U
O1_12 O 0.61402(14) 0.70550(14) 0.37625(10) 0.0414(8) Uani 1 1 d . U
O2_12 O 0.64831(14) 0.74415(14) 0.33856(11) 0.0429(8) Uani 1 1 d . U
O3_12 O 0.53868(15) 0.78521(13) 0.46274(11) 0.0437(8) Uani 1 1 d . U
O4_12 O 0.53728(15) 0.86042(14) 0.46279(12) 0.0459(8) Uani 1 1 d . U
C1_12 C 0.6279(2) 0.7417(2) 0.36501(17) 0.0450(7) Uani 1 1 d . U
C2_12 C 0.5916(2) 0.7837(2) 0.40912(18) 0.0510(9) Uani 1 1 d . U
H2_12 H 0.577180 0.756600 0.415240 0.061 Uiso 1 1 calc R U
C3_12 C 0.6206(2) 0.7842(2) 0.38366(18) 0.0520(8) Uani 1 1 d . U
C4_12 C 0.6436(3) 0.8230(3) 0.3761(2) 0.0620(9) Uani 1 1 d . U
H4_12 H 0.663208 0.822767 0.358432 0.074 Uiso 1 1 calc R U
C5_12 C 0.6389(3) 0.8623(3) 0.3933(2) 0.0710(9) Uani 1 1 d . U
C6_12 C 0.6072(3) 0.8621(3) 0.4179(2) 0.0628(10) Uani 1 1 d . U
H6_12 H 0.601543 0.888788 0.429496 0.075 Uiso 1 1 calc R U
C7_12 C 0.5840(3) 0.8226(2) 0.42539(19) 0.0537(8) Uani 1 1 d . U
C8_12 C 0.5515(2) 0.8234(2) 0.45198(18) 0.0469(7) Uani 1 1 d . U
C9_12 C 0.6665(3) 0.9049(3) 0.38365(19) 0.0876(12) Uani 1 1 d D U
C10_12 C 0.7160(3) 0.8904(3) 0.3781(2) 0.102(2) Uani 1 1 d D U
H10A_12 H 0.733811 0.916464 0.371468 0.153 Uiso 1 1 calc R U
H10B_12 H 0.716811 0.867337 0.361562 0.153 Uiso 1 1 calc R U
H10C_12 H 0.728804 0.878084 0.397645 0.153 Uiso 1 1 calc R U
C11_12 C 0.6489(3) 0.9183(4) 0.3507(2) 0.110(2) Uani 1 1 d D U
H11A_12 H 0.670793 0.938267 0.340594 0.132 Uiso 1 1 calc R U
H11B_12 H 0.619787 0.933868 0.352687 0.132 Uiso 1 1 calc R U
H11C_12 H 0.644770 0.891234 0.337766 0.132 Uiso 1 1 calc R U
C12_12 C 0.6688(4) 0.9370(3) 0.4118(2) 0.106(2) Uani 1 1 d D U
H12A_12 H 0.679825 0.966418 0.404769 0.127 Uiso 1 1 calc R U
H12B_12 H 0.689448 0.924873 0.427838 0.127 Uiso 1 1 calc R U
H12C_12 H 0.638487 0.940442 0.420767 0.127 Uiso 1 1 calc R U
O1_13 O 0.7077(2) 0.2779(2) 0.27757(14) 0.0711(11) Uani 1 1 d . U
N1_13 N 0.7417(3) 0.2105(3) 0.2866(2) 0.0804(11) Uani 1 1 d . U
N2_13 N 0.6870(3) 0.2189(3) 0.2474(2) 0.0864(11) Uani 1 1 d . U
C1_13 C 0.7119(3) 0.2379(3) 0.2710(2) 0.0777(10) Uani 1 1 d . U
C2_13 C 0.7545(4) 0.1652(4) 0.2771(3) 0.0858(12) Uani 1 1 d . U
H2A_13 H 0.759083 0.146220 0.295973 0.103 Uiso 1 1 calc R U
H2B_13 H 0.783238 0.166194 0.265260 0.103 Uiso 1 1 calc R U
C3_13 C 0.7186(4) 0.1461(4) 0.2572(3) 0.0905(13) Uani 1 1 d . U
H3A_13 H 0.731970 0.120768 0.245320 0.109 Uiso 1 1 calc R U
H3B_13 H 0.695503 0.133234 0.271321 0.109 Uiso 1 1 calc R U
C4_13 C 0.6964(4) 0.1733(4) 0.2357(3) 0.0906(13) Uani 1 1 d . U
H4A_13 H 0.667417 0.158839 0.229716 0.109 Uiso 1 1 calc R U
H4B_13 H 0.715036 0.175616 0.216482 0.109 Uiso 1 1 calc R U
C5_13 C 0.7681(3) 0.2308(4) 0.3115(2) 0.0831(18) Uani 1 1 d . U
H5A_13 H 0.794288 0.211645 0.316329 0.125 Uiso 1 1 calc R U
H5B_13 H 0.749420 0.233975 0.330311 0.125 Uiso 1 1 calc R U
H5C_13 H 0.778650 0.260451 0.304697 0.125 Uiso 1 1 calc R U
C6_13 C 0.6539(4) 0.2472(4) 0.2312(3) 0.096(2) Uani 1 1 d . U
H6A_13 H 0.643334 0.232104 0.212023 0.143 Uiso 1 1 calc R U
H6B_13 H 0.668085 0.275934 0.225643 0.143 Uiso 1 1 calc R U
H6C_13 H 0.628205 0.252775 0.245139 0.143 Uiso 1 1 calc R U
O1_14 O 0.69332(19) 0.73353(18) 0.27639(14) 0.0636(10) Uani 1 1 d . U
N1_14 N 0.6705(3) 0.7932(3) 0.2486(2) 0.0774(11) Uani 1 1 d . U
N2_14 N 0.7258(3) 0.8003(3) 0.2862(2) 0.0765(11) Uani 1 1 d . U
C1_14 C 0.6967(3) 0.7743(3) 0.2712(2) 0.0708(10) Uani 1 1 d . U
C2_14 C 0.6755(4) 0.8387(3) 0.2374(3) 0.0838(12) Uani 1 1 d . U
H2A_14 H 0.678663 0.838078 0.214140 0.101 Uiso 1 1 calc R U
H2B_14 H 0.647621 0.855739 0.242262 0.101 Uiso 1 1 calc R U
C3_14 C 0.7122(4) 0.8608(3) 0.2503(3) 0.0870(12) Uani 1 1 d . U
H3A_14 H 0.702496 0.892281 0.253751 0.104 Uiso 1 1 calc R U
H3B_14 H 0.735624 0.861762 0.233729 0.104 Uiso 1 1 calc R U
C4_14 C 0.7352(4) 0.8465(3) 0.2793(3) 0.0831(12) Uani 1 1 d . U
H4A_14 H 0.768292 0.850659 0.277019 0.100 Uiso 1 1 calc R U
H4B_14 H 0.725049 0.865511 0.297070 0.100 Uiso 1 1 calc R U
C5_14 C 0.6359(3) 0.7669(3) 0.2333(2) 0.0809(18) Uani 1 1 d . U
H5A_14 H 0.642184 0.765061 0.210697 0.121 Uiso 1 1 calc R U
H5B_14 H 0.606354 0.781052 0.236484 0.121 Uiso 1 1 calc R U
H5C_14 H 0.635673 0.736536 0.242325 0.121 Uiso 1 1 calc R U
C6_14 C 0.7510(3) 0.7815(3) 0.3126(3) 0.0841(18) Uani 1 1 d . U
H6A_14 H 0.744743 0.798994 0.331642 0.126 Uiso 1 1 calc R U
H6B_14 H 0.783518 0.782739 0.308094 0.126 Uiso 1 1 calc R U
H6C_14 H 0.741885 0.750225 0.315829 0.126 Uiso 1 1 calc R U
O1_15 O 0.93856(17) 0.5211(2) 0.48929(16) 0.0777(12) Uani 1 1 d . U
N1_15 N 0.9797(3) 0.5879(3) 0.4900(2) 0.0878(12) Uani 1 1 d . U
N2_15 N 0.9818(2) 0.5420(3) 0.5334(2) 0.0872(12) Uani 1 1 d . U
C1_15 C 0.9653(3) 0.5491(4) 0.5039(3) 0.0837(11) Uani 1 1 d . U
C2_15 C 1.0070(3) 0.6207(4) 0.5055(3) 0.0898(13) Uani 1 1 d . U
H2A_15 H 0.988293 0.639534 0.519551 0.108 Uiso 1 1 calc R U
H2B_15 H 1.021911 0.640382 0.489889 0.108 Uiso 1 1 calc R U
C3_15 C 1.0425(3) 0.5941(4) 0.5247(3) 0.0900(13) Uani 1 1 d . U
H3A_15 H 1.062439 0.577268 0.510218 0.108 Uiso 1 1 calc R U
H3B_15 H 1.061486 0.615120 0.537130 0.108 Uiso 1 1 calc R U
C4_15 C 1.0200(3) 0.5631(4) 0.5456(3) 0.0887(13) Uani 1 1 d . U
H4A_15 H 1.041995 0.539659 0.552037 0.106 Uiso 1 1 calc R U
H4B_15 H 1.011181 0.579647 0.564856 0.106 Uiso 1 1 calc R U
C5_15 C 0.9544(3) 0.6025(4) 0.4611(3) 0.097(2) Uani 1 1 d . U
H5A_15 H 0.943420 0.633325 0.463930 0.145 Uiso 1 1 calc R U
H5B_15 H 0.928523 0.582415 0.457444 0.145 Uiso 1 1 calc R U
H5C_15 H 0.974533 0.601373 0.442842 0.145 Uiso 1 1 calc R U
C6_15 C 0.9651(3) 0.5035(4) 0.5516(3) 0.093(2) Uani 1 1 d . U
H6A_15 H 0.954013 0.513848 0.572017 0.139 Uiso 1 1 calc R U
H6B_15 H 0.989775 0.481894 0.554857 0.139 Uiso 1 1 calc R U
H6C_15 H 0.940351 0.488914 0.539887 0.139 Uiso 1 1 calc R U

loop_
_atom_site_aniso_label
_atom_site_aniso_U_11
_atom_site_aniso_U_22
_atom_site_aniso_U_33
_atom_site_aniso_U_23
_atom_site_aniso_U_13
_atom_site_aniso_U_12
Mo1 0.0335(2) 0.0392(2) 0.0405(3) -0.0119(2) -0.00190(19) -0.00198(18)
Mo2 0.0353(2) 0.0386(2) 0.0394(3) -0.0101(2) -0.00299(19) -0.00394(19)
Mo3 0.0325(2) 0.0324(2) 0.0351(2) -0.00540(18) 0.00802(17) -0.00074(17)
Mo4 0.0342(2) 0.0341(2) 0.0357(2) -0.00518(18) 0.00913(18) 0.00038(17)
Mo5 0.0349(2) 0.02408(19) 0.0405(2) -0.00193(17) 0.00382(18) 0.00032(16)
Mo6 0.0371(2) 0.0243(2) 0.0433(3) -0.00206(17) 0.00520(19) -0.00033(16)
Mo7 0.0311(2) 0.0329(2) 0.0385(2) 0.00585(18) -0.00586(18) -0.00122(17)
Mo8 0.0311(2) 0.0362(2) 0.0388(2) 0.00772(19) -0.00584(18) -0.00081(17)
Mo9 0.0304(2) 0.0342(2) 0.0389(2) 0.00889(18) 0.00745(18) 0.00026(17)
Mo10 0.0310(2) 0.0351(2) 0.0393(2) 0.00999(19) 0.00728(18) 0.00036(17)
Mo11 0.0243(2) 0.0467(3) 0.0351(2) 0.00399(19) 0.00276(17) 0.00052(18)
Mo12 0.0240(2) 0.0494(3) 0.0349(2) 0.0038(2) 0.00248(17) 0.00042(18)
O1_1 0.0365(16) 0.0474(18) 0.0441(17) -0.0141(15) 0.0025(14) -0.0094(15)
O2_1 0.0358(15) 0.0496(18) 0.0433(17) -0.0132(15) 0.0042(14) -0.0093(14)
O3_1 0.0318(15) 0.0410(16) 0.0401(16) -0.0093(14) 0.0109(13) -0.0020(14)
O4_1 0.0371(15) 0.0410(17) 0.0410(17) -0.0091(14) 0.0125(13) -0.0028(14)
C1_1 0.0377(14) 0.0497(15) 0.0443(15) -0.0129(13) 0.0028(13) -0.0078(13)
C2_1 0.0387(16) 0.0529(17) 0.0449(17) -0.0120(15) 0.0042(14) -0.0029(15)
C3_1 0.0402(14) 0.0548(16) 0.0465(15) -0.0135(14) 0.0027(13) -0.0044(14)
C4_1 0.0453(17) 0.0658(19) 0.0508(17) -0.0177(16) 0.0018(15) -0.0015(16)
C5_1 0.0518(17) 0.0771(19) 0.0559(17) -0.0203(16) 0.0034(15) 0.0018(16)
C6_1 0.0451(17) 0.0660(19) 0.0494(17) -0.0164(16) 0.0065(15) 0.0015(16)
C7_1 0.0394(14) 0.0536(16) 0.0449(15) -0.0117(14) 0.0064(13) -0.0019(14)
C8_1 0.0360(13) 0.0443(15) 0.0414(14) -0.0091(13) 0.0100(12) -0.0023(13)
C9_1 0.067(2) 0.096(2) 0.065(2) -0.026(2) 0.0011(19) 0.004(2)
C10_1 0.080(3) 0.118(4) 0.074(4) -0.032(4) 0.006(3) 0.003(4)
C11_1 0.094(4) 0.105(4) 0.087(4) -0.027(4) -0.005(4) 0.003(3)
C12_1 0.079(4) 0.114(4) 0.070(4) -0.022(3) -0.001(3) 0.005(3)
O1_2 0.0435(17) 0.0416(16) 0.0438(18) -0.0068(14) -0.0042(15) -0.0071(14)
O2_2 0.0457(17) 0.0412(17) 0.0457(18) -0.0073(15) -0.0071(15) -0.0086(15)
O3_2 0.0481(18) 0.0289(15) 0.0564(19) -0.0050(15) -0.0082(15) 0.0022(14)
O4_2 0.0524(18) 0.0293(15) 0.058(2) -0.0054(15) -0.0068(16) 0.0002(14)
C1_2 0.0485(16) 0.0429(15) 0.0482(16) -0.0066(13) -0.0085(13) -0.0071(13)
C2_2 0.0601(18) 0.0409(17) 0.0584(18) -0.0041(16) -0.0129(16) -0.0042(16)
C3_2 0.0620(17) 0.0450(15) 0.0585(17) -0.0045(14) -0.0139(15) -0.0062(15)
C4_2 0.079(2) 0.0510(18) 0.072(2) -0.0036(17) -0.0218(18) -0.0100(17)
C5_2 0.091(2) 0.0563(18) 0.083(2) -0.0017(17) -0.0251(18) -0.0113(17)
C6_2 0.080(2) 0.0470(18) 0.073(2) -0.0029(17) -0.0208(18) -0.0077(17)
C7_2 0.0644(17) 0.0399(15) 0.0623(17) -0.0036(15) -0.0142(15) -0.0035(15)
C8_2 0.0542(16) 0.0326(14) 0.0580(17) -0.0044(13) -0.0096(14) 0.0000(13)
C9_2 0.110(3) 0.069(2) 0.102(3) -0.003(2) -0.027(2) -0.017(2)
C10_2 0.125(4) 0.081(4) 0.118(4) 0.006(3) -0.027(4) -0.023(4)
C11_2 0.130(4) 0.083(4) 0.125(4) -0.013(4) -0.018(4) -0.014(4)
C12_2 0.122(4) 0.084(4) 0.123(4) -0.001(4) -0.033(4) -0.023(4)
O1_3 0.090(2) 0.0353(17) 0.052(2) -0.0086(16) -0.0205(19) -0.0027(18)
O2_3 0.090(2) 0.0375(17) 0.052(2) -0.0085(16) -0.0225(19) -0.0016(18)
O3_3 0.079(2) 0.0357(17) 0.0476(19) 0.0052(15) -0.0210(17) -0.0008(17)
O4_3 0.083(2) 0.0375(17) 0.0492(19) 0.0048(15) -0.0275(18) -0.0023(17)
C1_3 0.098(2) 0.0403(15) 0.0553(17) -0.0080(14) -0.0239(17) -0.0030(16)
C2_3 0.111(2) 0.0474(18) 0.0625(19) -0.0023(17) -0.0312(19) -0.0026(19)
C3_3 0.113(2) 0.0496(17) 0.0651(18) -0.0049(15) -0.0303(18) -0.0035(17)
C4_3 0.129(2) 0.062(2) 0.076(2) -0.0062(18) -0.035(2) -0.005(2)
C5_3 0.139(2) 0.071(2) 0.084(2) -0.0051(18) -0.038(2) -0.004(2)
C6_3 0.127(2) 0.061(2) 0.074(2) -0.0025(18) -0.037(2) -0.002(2)
C7_3 0.110(2) 0.0486(17) 0.0633(18) -0.0007(15) -0.0319(17) -0.0014(17)
C8_3 0.089(2) 0.0397(15) 0.0528(17) 0.0033(14) -0.0266(16) -0.0010(16)
C9_3 0.155(3) 0.087(3) 0.096(3) -0.006(2) -0.040(3) -0.004(3)
C10_3 0.164(4) 0.100(4) 0.108(4) -0.007(4) -0.046(4) -0.005(4)
C11_3 0.172(5) 0.102(4) 0.109(4) -0.011(4) -0.034(4) -0.003(4)
C12_3 0.174(5) 0.100(4) 0.107(4) -0.002(4) -0.041(4) -0.002(4)
O1_4 0.0473(18) 0.0330(15) 0.0424(17) -0.0052(14) 0.0171(15) -0.0028(14)
O2_4 0.0492(18) 0.0347(15) 0.0420(17) -0.0028(13) 0.0195(15) -0.0019(14)
O3_4 0.0530(18) 0.0336(16) 0.0479(18) 0.0074(14) 0.0205(15) -0.0022(15)
O4_4 0.0528(19) 0.0359(16) 0.0491(18) 0.0090(14) 0.0200(16) -0.0021(15)
C1_4 0.0521(16) 0.0358(14) 0.0457(15) -0.0028(13) 0.0196(13) -0.0024(13)
C2_4 0.0635(18) 0.0401(16) 0.0535(18) 0.0030(15) 0.0228(16) -0.0029(16)
C3_4 0.0649(17) 0.0412(15) 0.0525(16) 0.0004(14) 0.0228(15) -0.0028(14)
C4_4 0.082(2) 0.0508(18) 0.0588(18) 0.0020(16) 0.0271(17) -0.0017(17)
C5_4 0.094(2) 0.0587(18) 0.0660(19) 0.0044(16) 0.0297(18) -0.0021(17)
C6_4 0.082(2) 0.0502(18) 0.0607(19) 0.0064(16) 0.0276(18) -0.0029(17)
C7_4 0.0665(17) 0.0417(15) 0.0550(16) 0.0058(14) 0.0235(15) -0.0028(14)
C8_4 0.0574(16) 0.0369(14) 0.0501(16) 0.0073(13) 0.0208(14) -0.0026(13)
C9_4 0.112(3) 0.076(2) 0.076(2) 0.005(2) 0.032(2) -0.002(2)
C10_4 0.128(4) 0.082(4) 0.077(4) 0.006(3) 0.031(4) 0.002(4)
C11_4 0.131(4) 0.085(4) 0.084(4) 0.001(3) 0.028(4) 0.001(4)
C12_4 0.123(4) 0.109(4) 0.099(4) 0.005(4) 0.029(4) -0.003(4)
O1_5 0.0351(16) 0.066(2) 0.0402(17) -0.0207(16) 0.0035(14) 0.0065(16)
O2_5 0.0362(16) 0.068(2) 0.0431(18) -0.0198(16) 0.0033(14) 0.0076(16)
O3_5 0.0237(15) 0.086(2) 0.0459(18) -0.0196(17) -0.0055(14) 0.0041(16)
O4_5 0.0273(15) 0.089(2) 0.0469(18) -0.0173(18) -0.0019(14) 0.0034(17)
C1_5 0.0371(14) 0.0745(18) 0.0459(16) -0.0220(15) 0.0015(13) 0.0090(14)
C2_5 0.0369(16) 0.094(2) 0.0558(18) -0.0276(18) -0.0030(16) 0.0112(17)
C3_5 0.0405(15) 0.0915(19) 0.0560(17) -0.0270(16) -0.0028(14) 0.0115(15)
C4_5 0.0479(18) 0.107(2) 0.068(2) -0.0321(19) -0.0042(17) 0.0164(18)
C5_5 0.0547(18) 0.118(2) 0.078(2) -0.0349(19) -0.0058(17) 0.0174(18)
C6_5 0.0454(18) 0.111(2) 0.069(2) -0.0323(19) -0.0061(17) 0.0145(18)
C7_5 0.0379(15) 0.099(2) 0.0581(17) -0.0270(16) -0.0050(14) 0.0100(16)
C8_5 0.0286(13) 0.091(2) 0.0489(16) -0.0214(16) -0.0037(13) 0.0057(15)
C9_5 0.068(2) 0.132(3) 0.096(3) -0.036(2) -0.004(2) 0.022(2)
C10_5 0.086(4) 0.147(4) 0.114(4) -0.028(4) 0.005(4) 0.022(4)
C11_5 0.078(4) 0.140(4) 0.110(4) -0.034(4) -0.008(3) 0.025(4)
C12_5 0.088(4) 0.141(4) 0.116(4) -0.040(4) -0.005(4) 0.022(4)
O1_6 0.0294(15) 0.0556(19) 0.0479(18) 0.0214(16) 0.0044(14) -0.0021(14)
O2_6 0.0300(15) 0.0580(19) 0.0482(18) 0.0199(16) 0.0036(14) -0.0026(15)
O3_6 0.0244(15) 0.076(2) 0.0542(19) 0.0264(17) 0.0011(14) -0.0036(16)
O4_6 0.0256(15) 0.077(2) 0.0542(19) 0.0252(17) 0.0016(15) -0.0044(16)
C1_6 0.0315(13) 0.0622(17) 0.0508(16) 0.0234(14) 0.0039(13) -0.0023(13)
C2_6 0.0335(16) 0.079(2) 0.0611(18) 0.0309(17) 0.0016(15) -0.0032(16)
C3_6 0.0352(14) 0.0764(18) 0.0598(17) 0.0300(15) 0.0018(14) -0.0029(15)
C4_6 0.0409(17) 0.086(2) 0.070(2) 0.0354(18) 0.0017(17) -0.0064(17)
C5_6 0.0458(17) 0.095(2) 0.081(2) 0.0382(18) -0.0005(16) -0.0074(17)
C6_6 0.0396(17) 0.091(2) 0.074(2) 0.0365(18) -0.0009(17) -0.0067(17)
C7_6 0.0335(14) 0.0840(18) 0.0643(17) 0.0320(16) 0.0002(14) -0.0037(15)
C8_6 0.0274(13) 0.0784(19) 0.0578(17) 0.0275(15) 0.0014(13) -0.0043(14)
C9_6 0.057(2) 0.106(3) 0.098(2) 0.040(2) 0.001(2) -0.010(2)
C10_6 0.077(4) 0.120(4) 0.118(4) 0.031(4) 0.011(4) -0.008(4)
C11_6 0.068(3) 0.123(4) 0.118(4) 0.044(4) -0.004(3) -0.014(4)
C12_6 0.066(4) 0.108(4) 0.115(4) 0.039(4) 0.000(4) -0.012(3)
O1_7 0.0344(16) 0.0571(19) 0.0521(19) -0.0208(16) 0.0003(14) -0.0006(15)
O2_7 0.0354(16) 0.058(2) 0.0560(19) -0.0210(16) -0.0002(15) -0.0002(16)
O3_7 0.0293(15) 0.0503(18) 0.0485(18) -0.0067(16) 0.0066(14) -0.0020(14)
O4_7 0.0279(15) 0.0490(18) 0.0508(18) -0.0074(16) 0.0062(14) -0.0015(14)
C1_7 0.0361(14) 0.0605(17) 0.0570(17) -0.0212(15) 0.0015(13) -0.0001(14)
C2_7 0.0366(16) 0.0645(18) 0.0619(18) -0.0192(17) 0.0050(16) -0.0010(16)
C3_7 0.0381(15) 0.0671(17) 0.0640(17) -0.0230(15) 0.0042(14) -0.0016(14)
C4_7 0.0432(17) 0.078(2) 0.076(2) -0.0267(18) 0.0051(17) -0.0035(17)
C5_7 0.0478(17) 0.087(2) 0.085(2) -0.0284(18) 0.0060(17) -0.0056(17)
C6_7 0.0401(17) 0.076(2) 0.074(2) -0.0225(18) 0.0063(17) -0.0031(17)
C7_7 0.0353(14) 0.0641(17) 0.0627(17) -0.0165(15) 0.0059(14) -0.0011(14)
C8_7 0.0307(13) 0.0540(16) 0.0540(16) -0.0089(14) 0.0060(13) -0.0017(13)
C9_7 0.060(2) 0.105(3) 0.104(3) -0.031(2) 0.004(2) -0.012(2)
C10_7 0.083(4) 0.129(4) 0.120(4) -0.023(4) -0.006(4) -0.015(4)
C11_7 0.070(4) 0.118(4) 0.116(4) -0.034(4) 0.008(3) -0.018(4)
C12_7 0.079(4) 0.118(4) 0.130(4) -0.039(4) 0.006(4) -0.018(4)
O1_8 0.0504(18) 0.0352(16) 0.0441(18) -0.0005(14) 0.0184(15) 0.0072(14)
O2_8 0.0532(19) 0.0379(16) 0.0457(18) -0.0006(14) 0.0205(15) 0.0072(15)
O3_8 0.0548(19) 0.0292(15) 0.0483(18) 0.0044(14) 0.0136(15) 0.0092(14)
O4_8 0.0580(19) 0.0304(15) 0.0483(18) 0.0029(14) 0.0151(16) 0.0102(15)
C1_8 0.0570(16) 0.0386(14) 0.0478(16) -0.0002(13) 0.0202(14) 0.0081(13)
C2_8 0.0679(19) 0.0396(16) 0.0557(18) 0.0033(15) 0.0227(16) 0.0126(16)
C3_8 0.0684(17) 0.0427(15) 0.0562(17) 0.0029(14) 0.0233(15) 0.0117(15)
C4_8 0.080(2) 0.0491(18) 0.068(2) 0.0031(17) 0.0288(18) 0.0171(17)
C5_8 0.091(2) 0.0545(17) 0.079(2) 0.0035(17) 0.0306(18) 0.0191(17)
C6_8 0.083(2) 0.0471(18) 0.071(2) 0.0047(17) 0.0275(18) 0.0172(17)
C7_8 0.0701(17) 0.0401(15) 0.0587(17) 0.0047(14) 0.0221(15) 0.0127(14)
C8_8 0.0600(17) 0.0328(14) 0.0514(16) 0.0046(13) 0.0163(14) 0.0105(13)
C9_8 0.106(2) 0.067(2) 0.098(2) -0.001(2) 0.030(2) 0.024(2)
C10_8 0.127(4) 0.083(4) 0.116(4) -0.015(4) 0.018(4) 0.027(4)
C11_8 0.111(4) 0.079(4) 0.117(4) -0.003(4) 0.028(4) 0.024(3)
C12_8 0.119(4) 0.074(4) 0.117(4) 0.000(3) 0.026(4) 0.028(4)
O1_9 0.0456(17) 0.0280(14) 0.0434(17) 0.0011(14) -0.0024(14) -0.0011(13)
O2_9 0.0469(17) 0.0248(14) 0.0426(17) 0.0008(13) -0.0007(14) -0.0015(13)
O3_9 0.0407(17) 0.0343(15) 0.0413(17) 0.0028(14) -0.0087(14) 0.0013(14)
O4_9 0.0420(17) 0.0336(16) 0.0429(17) 0.0059(14) -0.0069(14) 0.0009(14)
C1_9 0.0485(15) 0.0282(13) 0.0446(15) 0.0004(12) -0.0027(13) -0.0010(12)
C2_9 0.0521(17) 0.0329(15) 0.0477(17) 0.0006(15) -0.0065(15) 0.0022(15)
C3_9 0.0558(16) 0.0324(14) 0.0498(16) -0.0003(13) -0.0066(14) 0.0015(13)
C4_9 0.0690(19) 0.0384(16) 0.0595(19) -0.0007(16) -0.0111(17) 0.0060(16)
C5_9 0.0775(19) 0.0451(16) 0.0678(19) -0.0001(16) -0.0153(17) 0.0094(16)
C6_9 0.0658(19) 0.0404(16) 0.0583(18) 0.0020(16) -0.0124(17) 0.0077(16)
C7_9 0.0530(16) 0.0355(14) 0.0483(16) 0.0022(13) -0.0082(14) 0.0032(14)
C8_9 0.0447(15) 0.0343(14) 0.0427(15) 0.0031(13) -0.0079(13) 0.0013(13)
C9_9 0.095(2) 0.055(2) 0.084(2) 0.0021(19) -0.018(2) 0.013(2)
C10_9 0.110(4) 0.065(3) 0.098(4) -0.002(3) -0.018(4) 0.023(3)
C11_9 0.116(4) 0.069(4) 0.104(4) 0.013(3) -0.014(4) 0.010(3)
C12_9 0.105(4) 0.065(3) 0.101(4) 0.002(3) -0.026(3) 0.019(3)
O1_10 0.0307(15) 0.0475(18) 0.0460(17) 0.0114(15) -0.0028(14) 0.0035(14)
O2_10 0.0339(15) 0.0499(18) 0.0439(17) 0.0127(15) -0.0029(14) 0.0041(14)
O3_10 0.0331(15) 0.0523(18) 0.0418(17) 0.0151(15) 0.0066(14) -0.0022(15)
O4_10 0.0357(15) 0.0516(18) 0.0447(17) 0.0176(15) 0.0060(14) -0.0022(15)
C1_10 0.0338(14) 0.0519(16) 0.0456(15) 0.0125(13) -0.0025(13) 0.0026(13)
C2_10 0.0372(16) 0.0625(18) 0.0467(17) 0.0167(16) -0.0004(15) -0.0010(15)
C3_10 0.0376(14) 0.0614(16) 0.0479(15) 0.0158(14) -0.0024(13) 0.0001(14)
C4_10 0.0431(17) 0.0718(19) 0.0513(18) 0.0187(17) -0.0035(15) -0.0017(16)
C5_10 0.0492(16) 0.0823(19) 0.0554(17) 0.0209(16) -0.0019(15) -0.0047(16)
C6_10 0.0436(17) 0.0754(19) 0.0520(18) 0.0195(17) -0.0005(16) -0.0045(17)
C7_10 0.0388(14) 0.0653(17) 0.0481(15) 0.0173(15) 0.0012(13) -0.0029(14)
C8_10 0.0362(14) 0.0561(16) 0.0454(15) 0.0162(14) 0.0054(13) -0.0027(13)
C9_10 0.063(2) 0.096(2) 0.061(2) 0.024(2) -0.0030(18) -0.006(2)
C10_10 0.073(3) 0.110(4) 0.061(3) 0.021(3) -0.003(3) -0.011(3)
C11_10 0.089(4) 0.104(4) 0.075(4) 0.027(3) -0.010(3) 0.000(3)
C12_10 0.073(3) 0.114(4) 0.073(4) 0.027(4) 0.001(3) -0.010(3)
O1_11 0.0309(15) 0.0515(18) 0.0470(18) 0.0178(16) -0.0053(14) 0.0012(14)
O2_11 0.0295(15) 0.0545(18) 0.0481(18) 0.0202(15) -0.0061(14) 0.0015(15)
O3_11 0.0233(14) 0.0495(18) 0.0436(17) 0.0067(15) 0.0030(13) -0.0010(14)
O4_11 0.0246(14) 0.0497(18) 0.0430(17) 0.0054(15) 0.0019(13) -0.0021(14)
C1_11 0.0320(13) 0.0563(16) 0.0489(15) 0.0190(14) -0.0046(13) 0.0015(13)
C2_11 0.0319(15) 0.0608(18) 0.0511(17) 0.0170(16) -0.0004(15) 0.0001(15)
C3_11 0.0347(14) 0.0633(16) 0.0531(16) 0.0203(15) -0.0020(13) 0.0023(14)
C4_11 0.0397(16) 0.0747(19) 0.0603(19) 0.0255(17) 0.0000(16) 0.0073(16)
C5_11 0.0448(16) 0.0845(19) 0.0675(18) 0.0270(17) 0.0018(15) 0.0100(16)
C6_11 0.0379(16) 0.0742(19) 0.0593(18) 0.0208(17) 0.0010(16) 0.0064(16)
C7_11 0.0319(14) 0.0622(16) 0.0504(16) 0.0146(14) 0.0009(13) 0.0014(14)
C8_11 0.0266(13) 0.0526(16) 0.0441(15) 0.0080(14) 0.0016(12) -0.0016(12)
C9_11 0.054(2) 0.101(2) 0.082(2) 0.031(2) 0.0012(19) 0.015(2)
C10_11 0.069(4) 0.121(4) 0.095(4) 0.037(3) 0.002(3) 0.018(4)
C11_11 0.064(3) 0.111(4) 0.094(4) 0.029(3) 0.007(3) 0.022(3)
C12_11 0.066(3) 0.117(4) 0.102(4) 0.025(4) -0.007(3) 0.009(3)
O1_12 0.0400(17) 0.0351(15) 0.0494(18) 0.0072(14) 0.0154(15) -0.0012(14)
O2_12 0.0422(17) 0.0366(16) 0.0503(18) 0.0080(14) 0.0172(15) 0.0007(14)
O3_12 0.0452(18) 0.0285(15) 0.0577(19) -0.0038(15) 0.0167(16) -0.0025(14)
O4_12 0.0470(18) 0.0303(15) 0.061(2) -0.0013(15) 0.0176(16) -0.0025(14)
C1_12 0.0441(15) 0.0376(14) 0.0536(16) 0.0079(13) 0.0185(13) -0.0006(13)
C2_12 0.0514(17) 0.0376(16) 0.0642(19) 0.0043(15) 0.0227(16) -0.0035(15)
C3_12 0.0527(16) 0.0404(15) 0.0634(17) 0.0059(14) 0.0221(15) -0.0025(14)
C4_12 0.0641(19) 0.0466(17) 0.076(2) 0.0046(17) 0.0265(18) -0.0059(16)
C5_12 0.0745(19) 0.0523(17) 0.087(2) 0.0033(17) 0.0280(18) -0.0095(16)
C6_12 0.0660(19) 0.0442(17) 0.079(2) 0.0023(17) 0.0249(18) -0.0068(16)
C7_12 0.0554(16) 0.0382(15) 0.0678(17) 0.0019(14) 0.0225(15) -0.0039(14)
C8_12 0.0483(16) 0.0316(14) 0.0610(17) -0.0008(13) 0.0194(14) -0.0029(13)
C9_12 0.092(2) 0.066(2) 0.105(3) 0.004(2) 0.028(2) -0.018(2)
C10_12 0.100(4) 0.082(4) 0.124(4) 0.000(4) 0.031(4) -0.023(3)
C11_12 0.119(4) 0.086(4) 0.125(4) 0.013(4) 0.015(4) -0.016(4)
C12_12 0.113(4) 0.081(4) 0.124(4) -0.004(3) 0.031(4) -0.026(4)
O1_13 0.071(2) 0.075(2) 0.068(2) -0.011(2) 0.025(2) 0.026(2)
N1_13 0.078(2) 0.080(2) 0.083(2) -0.011(2) 0.019(2) 0.026(2)
N2_13 0.085(2) 0.086(2) 0.088(2) -0.017(2) 0.013(2) 0.025(2)
C1_13 0.076(2) 0.079(2) 0.078(2) -0.0133(19) 0.0206(19) 0.0265(19)
C2_13 0.084(3) 0.083(3) 0.090(3) -0.011(2) 0.016(2) 0.025(2)
C3_13 0.090(3) 0.086(3) 0.095(3) -0.014(2) 0.013(2) 0.023(2)
C4_13 0.090(3) 0.088(3) 0.094(3) -0.017(2) 0.011(2) 0.023(2)
C5_13 0.076(4) 0.088(4) 0.086(4) -0.005(3) 0.014(3) 0.026(3)
C6_13 0.094(4) 0.098(4) 0.095(4) -0.020(4) 0.004(3) 0.029(3)
O1_14 0.066(2) 0.050(2) 0.075(2) 0.0156(19) 0.020(2) -0.0100(18)
N1_14 0.082(2) 0.060(2) 0.091(2) 0.0192(19) 0.011(2) -0.0097(18)
N2_14 0.078(2) 0.060(2) 0.092(2) 0.0151(19) 0.013(2) -0.0134(18)
C1_14 0.074(2) 0.0549(18) 0.084(2) 0.0164(17) 0.0163(18) -0.0107(16)
C2_14 0.089(2) 0.064(2) 0.099(3) 0.019(2) 0.008(2) -0.011(2)
C3_14 0.091(3) 0.066(2) 0.103(3) 0.018(2) 0.007(2) -0.012(2)
C4_14 0.086(2) 0.063(2) 0.100(3) 0.016(2) 0.011(2) -0.014(2)
C5_14 0.084(4) 0.068(3) 0.091(4) 0.020(3) 0.009(3) -0.010(3)
C6_14 0.082(4) 0.070(4) 0.100(4) 0.014(3) 0.006(3) -0.017(3)
O1_15 0.0330(18) 0.108(3) 0.092(3) 0.019(2) -0.0015(19) -0.012(2)
N1_15 0.0491(19) 0.112(3) 0.102(3) 0.018(2) -0.0039(19) -0.0127(19)
N2_15 0.0489(19) 0.112(3) 0.101(3) 0.018(2) -0.0050(19) -0.0123(19)
C1_15 0.0430(17) 0.110(3) 0.098(3) 0.018(2) -0.0037(17) -0.0119(18)
C2_15 0.052(2) 0.113(3) 0.104(3) 0.016(2) -0.004(2) -0.012(2)
C3_15 0.052(2) 0.113(3) 0.105(3) 0.016(3) -0.004(2) -0.012(2)
C4_15 0.050(2) 0.113(3) 0.103(3) 0.017(2) -0.005(2) -0.012(2)
C5_15 0.057(3) 0.122(4) 0.111(4) 0.023(4) -0.009(3) -0.015(3)
C6_15 0.057(3) 0.116(4) 0.106(4) 0.021(4) -0.004(3) -0.017(3)

loop_
_atom_type_symbol
_atom_type_description
_atom_type_scat_dispersion_real
_atom_type_scat_dispersion_imag
_atom_type_scat_source
C C 0.0181 0.0091 'International Tables Vol C Tables 4.2.6.8 and 6.1.1.4'
H H 0.0000 0.0000 'International Tables Vol C Tables 4.2.6.8 and 6.1.1.4'
Mo Mo -0.0483 2.7339 'International Tables Vol C Tables 4.2.6.8 and 6.1.1.4'
O O 0.0492 0.0322 'International Tables Vol C Tables 4.2.6.8 and 6.1.1.4'
N N 0.0311 0.0180 'International Tables Vol C Tables 4.2.6.8 and 6.1.1.4'

loop_
_geom_angle_atom_site_label_1
_geom_angle_atom_site_label_2
_geom_angle_atom_site_label_3
_geom_angle
_geom_angle_site_symmetry_1
_geom_angle_site_symmetry_3
O1_1 Mo1 O1_3 91.4(2) . .
O1_1 Mo1 O1_7 175.54(17) . .
O1_3 Mo1 O1_7 89.0(2) . .
O1_1 Mo1 O1_2 88.53(18) . .
O1_3 Mo1 O1_2 176.83(18) . .
O1_7 Mo1 O1_2 90.78(19) . .
O1_1 Mo1 Mo2 92.24(11) . .
O1_3 Mo1 Mo2 91.71(13) . .
O1_7 Mo1 Mo2 92.18(12) . .
O1_2 Mo1 Mo2 91.46(11) . .
O2_2 Mo2 O2_3 177.31(17) . .
O2_2 Mo2 Mo1 91.60(11) . .
O2_3 Mo2 Mo1 91.03(13) . .
O2_2 Mo2 O2_1 89.45(18) . .
O2_3 Mo2 O2_1 89.9(2) . .
Mo1 Mo2 O2_1 90.95(11) . .
O2_2 Mo2 O2_7 89.40(19) . .
O2_3 Mo2 O2_7 91.1(2) . .
Mo1 Mo2 O2_7 91.37(12) . .
O2_1 Mo2 O2_7 177.43(17) . .
O1_4 Mo3 O1_5 88.35(19) . .
O1_4 Mo3 O1_8 175.88(16) . .
O1_5 Mo3 O1_8 90.5(2) . .
O1_4 Mo3 O3_1 91.32(17) . .
O1_5 Mo3 O3_1 176.10(15) . .
O1_8 Mo3 O3_1 89.60(18) . .
O1_4 Mo3 Mo4 91.49(11) . .
O1_5 Mo3 Mo4 91.64(11) . .
O1_8 Mo3 Mo4 92.49(11) . .
O3_1 Mo3 Mo4 92.26(10) . .
O2_4 Mo4 O2_5 89.4(2) . .
O2_4 Mo4 O4_1 90.51(18) . .
O2_5 Mo4 O4_1 177.29(16) . .
O2_4 Mo4 Mo3 91.78(11) . .
O2_5 Mo4 Mo3 91.53(12) . .
O4_1 Mo4 Mo3 91.18(11) . .
O2_4 Mo4 O2_8 177.30(16) . .
O2_5 Mo4 O2_8 89.7(2) . .
O4_1 Mo4 O2_8 90.27(18) . .
Mo3 Mo4 O2_8 90.79(11) . .
O2_4 Mo4 O1_13 94.87(19) . .
O2_5 Mo4 O1_13 88.7(2) . .
O4_1 Mo4 O1_13 88.60(19) . .
Mo3 Mo4 O1_13 173.35(16) . .
O2_8 Mo4 O1_13 82.56(19) . .
O3_2 Mo5 O1_9 176.62(16) . .
O3_2 Mo5 O3_12 91.22(19) . 3_666
O1_9 Mo5 O3_12 88.52(18) . 3_666
O3_2 Mo5 O3_8 89.07(19) . .
O1_9 Mo5 O3_8 90.96(18) . .
O3_12 Mo5 O3_8 176.01(16) 3_666 .
O3_2 Mo5 Mo6 91.97(11) . .
O1_9 Mo5 Mo6 91.41(11) . .
O3_12 Mo5 Mo6 92.25(11) 3_666 .
O3_8 Mo5 Mo6 91.71(11) . .
O2_9 Mo6 Mo5 91.75(10) . .
O2_9 Mo6 O4_2 177.21(16) . .
Mo5 Mo6 O4_2 91.04(11) . .
O2_9 Mo6 O4_12 89.50(18) . 3_666
Mo5 Mo6 O4_12 91.11(11) . 3_666
O4_2 Mo6 O4_12 90.40(19) . 3_666
O2_9 Mo6 O4_8 90.44(18) . .
Mo5 Mo6 O4_8 91.52(11) . .
O4_2 Mo6 O4_8 89.52(19) . .
O4_12 Mo6 O4_8 177.37(16) 3_666 .
O3_9 Mo7 O1_10 88.77(17) 3_666 .
O3_9 Mo7 O1_11 91.11(18) 3_666 .
O1_10 Mo7 O1_11 175.74(16) . .
O3_9 Mo7 Mo8 91.88(11) 3_666 .
O1_10 Mo7 Mo8 92.17(11) . .
O1_11 Mo7 Mo8 92.09(11) . .
O3_9 Mo7 O3_3 176.53(17) 3_666 .
O1_10 Mo7 O3_3 91.2(2) . .
O1_11 Mo7 O3_3 88.7(2) . .
Mo8 Mo7 O3_3 91.58(13) . .
O4_3 Mo8 Mo7 91.21(13) . .
O4_3 Mo8 O4_9 177.29(17) . 3_666
Mo7 Mo8 O4_9 91.49(11) . 3_666
O4_3 Mo8 O2_11 89.7(2) . .
Mo7 Mo8 O2_11 91.06(11) . .
O4_9 Mo8 O2_11 90.46(18) 3_666 .
O4_3 Mo8 O2_10 89.9(2) . .
Mo7 Mo8 O2_10 90.95(11) . .
O4_9 Mo8 O2_10 89.88(18) 3_666 .
O2_11 Mo8 O2_10 177.96(16) . .
O1_6 Mo9 O3_10 175.47(16) . .
O1_6 Mo9 O3_4 88.78(19) . .
O3_10 Mo9 O3_4 92.09(19) . .
O1_6 Mo9 Mo10 92.04(11) . .
O3_10 Mo9 Mo10 92.38(11) . .
O3_4 Mo9 Mo10 91.35(11) . .
O1_6 Mo9 O1_12 89.81(19) . .
O3_10 Mo9 O1_12 89.07(18) . .
O3_4 Mo9 O1_12 176.46(16) . .
Mo10 Mo9 O1_12 91.94(11) . .
O2_12 Mo10 O2_6 89.87(19) . .
O2_12 Mo10 Mo9 91.05(11) . .
O2_6 Mo10 Mo9 91.22(11) . .
O2_12 Mo10 O4_4 176.92(16) . .
O2_6 Mo10 O4_4 89.01(19) . .
Mo9 Mo10 O4_4 91.84(11) . .
O2_12 Mo10 O4_10 90.28(18) . .
O2_6 Mo10 O4_10 177.73(16) . .
Mo9 Mo10 O4_10 91.05(11) . .
O4_4 Mo10 O4_10 90.73(19) . .
O2_12 Mo10 O1_14 82.37(18) . .
O2_6 Mo10 O1_14 89.30(18) . .
Mo9 Mo10 O1_14 173.40(14) . .
O4_4 Mo10 O1_14 94.75(18) . .
O4_10 Mo10 O1_14 88.47(18) . .
O3_6 Mo11 O3_7 89.8(2) . 3_666
O3_6 Mo11 O3_11 175.73(15) . 3_666
O3_7 Mo11 O3_11 88.77(18) 3_666 3_666
O3_6 Mo11 Mo12 91.86(11) . .
O3_7 Mo11 Mo12 92.02(11) 3_666 .
O3_11 Mo11 Mo12 92.22(10) 3_666 .
O3_6 Mo11 O3_5 89.8(2) . .
O3_7 Mo11 O3_5 176.36(15) 3_666 .
O3_11 Mo11 O3_5 91.3(2) 3_666 .
Mo12 Mo11 O3_5 91.62(11) . .
O4_7 Mo12 O4_6 89.5(2) 3_666 .
O4_7 Mo12 Mo11 91.44(11) 3_666 .
O4_6 Mo12 Mo11 91.45(11) . .
O4_7 Mo12 O4_11 89.73(18) 3_666 3_666
O4_6 Mo12 O4_11 177.55(16) . 3_666
Mo11 Mo12 O4_11 90.89(10) . 3_666
O4_7 Mo12 O4_5 177.00(16) 3_666 .
O4_6 Mo12 O4_5 90.5(2) . .
Mo11 Mo12 O4_5 91.56(12) . .
O4_11 Mo12 O4_5 90.2(2) 3_666 .
O4_7 Mo12 O1_15 81.3(2) 3_666 .
O4_6 Mo12 O1_15 89.5(2) . .
Mo11 Mo12 O1_15 172.62(18) . .
O4_11 Mo12 O1_15 88.07(19) 3_666 .
O4_5 Mo12 O1_15 95.7(2) . .
C1_1 O1_1 Mo1 116.8(4) . .
C1_1 O2_1 Mo2 117.3(4) . .
C8_1 O3_1 Mo3 117.0(4) . .
C8_1 O4_1 Mo4 118.5(4) . .
O2_1 C1_1 O1_1 122.6(6) . .
O2_1 C1_1 C3_1 119.1(6) . .
O1_1 C1_1 C3_1 118.2(5) . .
C7_1 C2_1 C3_1 119.0(6) . .
C7_1 C2_1 H2_1 120.5 . .
C3_1 C2_1 H2_1 120.5 . .
C2_1 C3_1 C4_1 121.2(6) . .
C2_1 C3_1 C1_1 118.9(6) . .
C4_1 C3_1 C1_1 119.9(6) . .
C5_1 C4_1 C3_1 119.8(7) . .
C5_1 C4_1 H4_1 120.1 . .
C3_1 C4_1 H4_1 120.1 . .
C6_1 C5_1 C4_1 118.4(7) . .
C6_1 C5_1 C9_1 121.0(7) . .
C4_1 C5_1 C9_1 120.5(7) . .
C5_1 C6_1 C7_1 122.0(7) . .
C5_1 C6_1 H6_1 119.0 . .
C7_1 C6_1 H6_1 119.0 . .
C2_1 C7_1 C6_1 119.5(6) . .
C2_1 C7_1 C8_1 119.6(6) . .
C6_1 C7_1 C8_1 120.8(6) . .
O4_1 C8_1 O3_1 121.0(6) . .
O4_1 C8_1 C7_1 120.9(6) . .
O3_1 C8_1 C7_1 118.1(5) . .
C5_1 C9_1 C10_1 115.4(7) . .
C5_1 C9_1 C11_1 106.0(7) . .
C10_1 C9_1 C11_1 109.2(8) . .
C5_1 C9_1 C12_1 111.0(7) . .
C10_1 C9_1 C12_1 106.6(4) . .
C11_1 C9_1 C12_1 108.5(8) . .
C9_1 C10_1 H10A_1 109.5 . .
C9_1 C10_1 H10B_1 109.5 . .
H10A_1 C10_1 H10B_1 109.5 . .
C9_1 C10_1 H10C_1 109.5 . .
H10A_1 C10_1 H10C_1 109.5 . .
H10B_1 C10_1 H10C_1 109.5 . .
C9_1 C11_1 H11A_1 109.5 . .
C9_1 C11_1 H11B_1 109.5 . .
H11A_1 C11_1 H11B_1 109.5 . .
C9_1 C11_1 H11C_1 109.5 . .
H11A_1 C11_1 H11C_1 109.5 . .
H11B_1 C11_1 H11C_1 109.5 . .
C9_1 C12_1 H12A_1 109.5 . .
C9_1 C12_1 H12B_1 109.5 . .
H12A_1 C12_1 H12B_1 109.5 . .
C9_1 C12_1 H12C_1 109.5 . .
H12A_1 C12_1 H12C_1 109.5 . .
H12B_1 C12_1 H12C_1 109.5 . .
C1_2 O1_2 Mo1 117.4(4) . .
C1_2 O2_2 Mo2 117.5(4) . .
C8_2 O3_2 Mo5 117.4(4) . .
C8_2 O4_2 Mo6 117.6(4) . .
O2_2 C1_2 O1_2 122.1(6) . .
O2_2 C1_2 C3_2 120.3(6) . .
O1_2 C1_2 C3_2 117.6(6) . .
C3_2 C2_2 C7_2 120.5(7) . .
C3_2 C2_2 H2_2 119.8 . .
C7_2 C2_2 H2_2 119.8 . .
C2_2 C3_2 C4_2 120.2(7) . .
C2_2 C3_2 C1_2 120.9(6) . .
C4_2 C3_2 C1_2 118.9(7) . .
C3_2 C4_2 C5_2 120.7(8) . .
C3_2 C4_2 H4_2 119.6 . .
C5_2 C4_2 H4_2 119.6 . .
C6_2 C5_2 C4_2 118.2(8) . .
C6_2 C5_2 C9_2 118.2(8) . .
C4_2 C5_2 C9_2 123.6(8) . .
C5_2 C6_2 C7_2 121.3(8) . .
C5_2 C6_2 H6_2 119.3 . .
C7_2 C6_2 H6_2 119.3 . .
C2_2 C7_2 C6_2 119.0(7) . .
C2_2 C7_2 C8_2 120.5(6) . .
C6_2 C7_2 C8_2 120.4(7) . .
O3_2 C8_2 O4_2 121.8(6) . .
O3_2 C8_2 C7_2 118.7(6) . .
O4_2 C8_2 C7_2 119.5(6) . .
C12_2 C9_2 C11_2 112.8(10) . .
C12_2 C9_2 C10_2 105.6(4) . .
C11_2 C9_2 C10_2 105.5(4) . .
C12_2 C9_2 C5_2 110.8(7) . .
C11_2 C9_2 C5_2 109.7(8) . .
C10_2 C9_2 C5_2 112.5(8) . .
C9_2 C10_2 H10A_2 109.5 . .
C9_2 C10_2 H10B_2 109.5 . .
H10A_2 C10_2 H10B_2 109.5 . .
C9_2 C10_2 H10C_2 109.5 . .
H10A_2 C10_2 H10C_2 109.5 . .
H10B_2 C10_2 H10C_2 109.5 . .
C9_2 C11_2 H11A_2 109.5 . .
C9_2 C11_2 H11B_2 109.5 . .
H11A_2 C11_2 H11B_2 109.5 . .
C9_2 C11_2 H11C_2 109.5 . .
H11A_2 C11_2 H11C_2 109.5 . .
H11B_2 C11_2 H11C_2 109.5 . .
C9_2 C12_2 H12A_2 109.5 . .
C9_2 C12_2 H12B_2 109.5 . .
H12A_2 C12_2 H12B_2 109.5 . .
C9_2 C12_2 H12C_2 109.5 . .
H12A_2 C12_2 H12C_2 109.5 . .
H12B_2 C12_2 H12C_2 109.5 . .
C1_3 O1_3 Mo1 118.1(4) . .
C1_3 O2_3 Mo2 118.4(5) . .
C8_3 O3_3 Mo7 117.7(4) . .
C8_3 O4_3 Mo8 117.2(4) . .
O2_3 C1_3 O1_3 120.6(7) . .
O2_3 C1_3 C3_3 121.2(7) . .
O1_3 C1_3 C3_3 118.1(7) . .
C3_3 C2_3 C7_3 119.8(8) . .
C3_3 C2_3 H2_3 120.1 . .
C7_3 C2_3 H2_3 120.1 . .
C4_3 C3_3 C2_3 120.3(9) . .
C4_3 C3_3 C1_3 119.5(8) . .
C2_3 C3_3 C1_3 120.2(8) . .
C3_3 C4_3 C5_3 122.1(9) . .
C3_3 C4_3 H4_3 119.0 . .
C5_3 C4_3 H4_3 119.0 . .
C6_3 C5_3 C4_3 115.2(9) . .
C6_3 C5_3 C9_3 128.7(9) . .
C4_3 C5_3 C9_3 115.9(8) . .
C7_3 C6_3 C5_3 121.7(9) . .
C7_3 C6_3 H6_3 119.2 . .
C5_3 C6_3 H6_3 119.2 . .
C6_3 C7_3 C2_3 120.9(8) . .
C6_3 C7_3 C8_3 120.8(8) . .
C2_3 C7_3 C8_3 118.3(7) . .
O3_3 C8_3 O4_3 122.3(7) . .
O3_3 C8_3 C7_3 119.2(7) . .
O4_3 C8_3 C7_3 118.5(7) . .
C12_3 C9_3 C10_3 126.1(10) . .
C12_3 C9_3 C11_3 104.9(4) . .
C10_3 C9_3 C11_3 105.1(4) . .
C12_3 C9_3 C5_3 105.0(8) . .
C10_3 C9_3 C5_3 106.3(8) . .
C11_3 C9_3 C5_3 108.7(9) . .
C9_3 C10_3 H10A_3 109.5 . .
C9_3 C10_3 H10B_3 109.5 . .
H10A_3 C10_3 H10B_3 109.5 . .
C9_3 C10_3 H10C_3 109.5 . .
H10A_3 C10_3 H10C_3 109.5 . .
H10B_3 C10_3 H10C_3 109.5 . .
C9_3 C11_3 H11A_3 109.5 . .
C9_3 C11_3 H11B_3 109.5 . .
H11A_3 C11_3 H11B_3 109.5 . .
C9_3 C11_3 H11C_3 109.5 . .
H11A_3 C11_3 H11C_3 109.5 . .
H11B_3 C11_3 H11C_3 109.5 . .
C9_3 C12_3 H12A_3 109.5 . .
C9_3 C12_3 H12B_3 109.5 . .
H12A_3 C12_3 H12B_3 109.5 . .
C9_3 C12_3 H12C_3 109.5 . .
H12A_3 C12_3 H12C_3 109.5 . .
H12B_3 C12_3 H12C_3 109.5 . .
C1_4 O1_4 Mo3 117.7(4) . .
C1_4 O2_4 Mo4 117.4(4) . .
C8_4 O3_4 Mo9 117.7(4) . .
C8_4 O4_4 Mo10 116.8(4) . .
O2_4 C1_4 O1_4 121.6(6) . .
O2_4 C1_4 C3_4 120.3(5) . .
O1_4 C1_4 C3_4 118.2(5) . .
C3_4 C2_4 C7_4 119.3(7) . .
C3_4 C2_4 H2_4 120.4 . .
C7_4 C2_4 H2_4 120.4 . .
C2_4 C3_4 C4_4 121.1(7) . .
C2_4 C3_4 C1_4 119.3(6) . .
C4_4 C3_4 C1_4 119.6(6) . .
C3_4 C4_4 C5_4 120.2(8) . .
C3_4 C4_4 H4_4 119.9 . .
C5_4 C4_4 H4_4 119.9 . .
C4_4 C5_4 C6_4 118.7(8) . .
C4_4 C5_4 C9_4 119.9(7) . .
C6_4 C5_4 C9_4 121.4(7) . .
C7_4 C6_4 C5_4 120.9(7) . .
C7_4 C6_4 H6_4 119.5 . .
C5_4 C6_4 H6_4 119.5 . .
C6_4 C7_4 C2_4 119.8(7) . .
C6_4 C7_4 C8_4 121.1(6) . .
C2_4 C7_4 C8_4 119.1(6) . .
O3_4 C8_4 O4_4 122.2(6) . .
O3_4 C8_4 C7_4 118.5(6) . .
O4_4 C8_4 C7_4 119.2(6) . .
C11_4 C9_4 C10_4 110.3(9) . .
C11_4 C9_4 C12_4 105.2(4) . .
C10_4 C9_4 C12_4 105.6(4) . .
C11_4 C9_4 C5_4 113.4(7) . .
C10_4 C9_4 C5_4 109.2(7) . .
C12_4 C9_4 C5_4 112.9(9) . .
C9_4 C10_4 H10A_4 109.5 . .
C9_4 C10_4 H10B_4 109.5 . .
H10A_4 C10_4 H10B_4 109.5 . .
C9_4 C10_4 H10C_4 109.5 . .
H10A_4 C10_4 H10C_4 109.5 . .
H10B_4 C10_4 H10C_4 109.5 . .
C9_4 C11_4 H11A_4 109.5 . .
C9_4 C11_4 H11B_4 109.5 . .
H11A_4 C11_4 H11B_4 109.5 . .
C9_4 C11_4 H11C_4 109.5 . .
H11A_4 C11_4 H11C_4 109.5 . .
H11B_4 C11_4 H11C_4 109.5 . .
C9_4 C12_4 H12A_4 109.5 . .
C9_4 C12_4 H12B_4 109.5 . .
H12A_4 C12_4 H12B_4 109.5 . .
C9_4 C12_4 H12C_4 109.5 . .
H12A_4 C12_4 H12C_4 109.5 . .
H12B_4 C12_4 H12C_4 109.5 . .
C1_5 O1_5 Mo3 118.5(4) . .
C1_5 O2_5 Mo4 118.1(4) . .
C8_5 O3_5 Mo11 117.4(4) . .
C8_5 O4_5 Mo12 117.7(4) . .
O1_5 C1_5 O2_5 120.3(6) . .
O1_5 C1_5 C3_5 119.2(6) . .
O2_5 C1_5 C3_5 120.5(6) . .
C7_5 C2_5 C3_5 120.2(7) . .
C7_5 C2_5 H2_5 119.9 . .
C3_5 C2_5 H2_5 119.9 . .
C2_5 C3_5 C4_5 120.5(7) . .
C2_5 C3_5 C1_5 120.3(6) . .
C4_5 C3_5 C1_5 119.2(7) . .
C3_5 C4_5 C5_5 122.4(8) . .
C3_5 C4_5 H4_5 118.8 . .
C5_5 C4_5 H4_5 118.8 . .
C4_5 C5_5 C6_5 115.2(7) . .
C4_5 C5_5 C9_5 116.7(8) . .
C6_5 C5_5 C9_5 126.1(8) . .
C7_5 C6_5 C5_5 122.5(8) . .
C7_5 C6_5 H6_5 118.7 . .
C5_5 C6_5 H6_5 118.7 . .
C2_5 C7_5 C6_5 119.0(8) . .
C2_5 C7_5 C8_5 120.3(7) . .
C6_5 C7_5 C8_5 120.6(7) . .
O4_5 C8_5 O3_5 121.7(7) . .
O4_5 C8_5 C7_5 120.4(6) . .
O3_5 C8_5 C7_5 117.9(6) . .
C10_5 C9_5 C11_5 120.4(9) . .
C10_5 C9_5 C12_5 104.7(4) . .
C11_5 C9_5 C12_5 104.5(4) . .
C10_5 C9_5 C5_5 96.3(7) . .
C11_5 C9_5 C5_5 112.1(7) . .
C12_5 C9_5 C5_5 119.4(9) . .
C9_5 C10_5 H10A_5 109.5 . .
C9_5 C10_5 H10B_5 109.5 . .
H10A_5 C10_5 H10B_5 109.5 . .
C9_5 C10_5 H10C_5 109.5 . .
H10A_5 C10_5 H10C_5 109.5 . .
H10B_5 C10_5 H10C_5 109.5 . .
C9_5 C11_5 H11A_5 109.5 . .
C9_5 C11_5 H11B_5 109.5 . .
H11A_5 C11_5 H11B_5 109.5 . .
C9_5 C11_5 H11C_5 109.5 . .
H11A_5 C11_5 H11C_5 109.5 . .
H11B_5 C11_5 H11C_5 109.5 . .
C9_5 C12_5 H12A_5 109.5 . .
C9_5 C12_5 H12B_5 109.5 . .
H12A_5 C12_5 H12B_5 109.5 . .
C9_5 C12_5 H12C_5 109.5 . .
H12A_5 C12_5 H12C_5 109.5 . .
H12B_5 C12_5 H12C_5 109.5 . .
C1_6 O1_6 Mo9 117.3(4) . .
C1_6 O2_6 Mo10 117.4(4) . .
C8_6 O3_6 Mo11 116.6(4) . .
C8_6 O4_6 Mo12 116.5(4) . .
O2_6 C1_6 O1_6 122.0(6) . .
O2_6 C1_6 C3_6 119.6(6) . .
O1_6 C1_6 C3_6 118.4(6) . .
C3_6 C2_6 C7_6 119.2(7) . .
C3_6 C2_6 H2_6 120.4 . .
C7_6 C2_6 H2_6 120.4 . .
C2_6 C3_6 C4_6 120.7(7) . .
C2_6 C3_6 C1_6 119.5(6) . .
C4_6 C3_6 C1_6 119.8(6) . .
C3_6 C4_6 C5_6 120.9(7) . .
C3_6 C4_6 H4_6 119.5 . .
C5_6 C4_6 H4_6 119.5 . .
C6_6 C5_6 C4_6 116.5(7) . .
C6_6 C5_6 C9_6 121.7(7) . .
C4_6 C5_6 C9_6 120.3(7) . .
C7_6 C6_6 C5_6 123.0(7) . .
C7_6 C6_6 H6_6 118.5 . .
C5_6 C6_6 H6_6 118.5 . .
C6_6 C7_6 C2_6 119.5(7) . .
C6_6 C7_6 C8_6 120.7(7) . .
C2_6 C7_6 C8_6 119.8(6) . .
O4_6 C8_6 O3_6 123.5(6) . .
O4_6 C8_6 C7_6 118.6(6) . .
O3_6 C8_6 C7_6 117.8(6) . .
C5_6 C9_6 C11_6 113.5(7) . .
C5_6 C9_6 C12_6 110.4(7) . .
C11_6 C9_6 C12_6 110.9(8) . .
C5_6 C9_6 C10_6 111.6(8) . .
C11_6 C9_6 C10_6 105.1(4) . .
C12_6 C9_6 C10_6 104.8(4) . .
C9_6 C10_6 H10A_6 109.5 . .
C9_6 C10_6 H10B_6 109.5 . .
H10A_6 C10_6 H10B_6 109.5 . .
C9_6 C10_6 H10C_6 109.5 . .
H10A_6 C10_6 H10C_6 109.5 . .
H10B_6 C10_6 H10C_6 109.5 . .
C9_6 C11_6 H11A_6 109.5 . .
C9_6 C11_6 H11B_6 109.5 . .
H11A_6 C11_6 H11B_6 109.5 . .
C9_6 C11_6 H11C_6 109.5 . .
H11A_6 C11_6 H11C_6 109.5 . .
H11B_6 C11_6 H11C_6 109.5 . .
C9_6 C12_6 H12A_6 109.5 . .
C9_6 C12_6 H12B_6 109.5 . .
H12A_6 C12_6 H12B_6 109.5 . .
C9_6 C12_6 H12C_6 109.5 . .
H12A_6 C12_6 H12C_6 109.5 . .
H12B_6 C12_6 H12C_6 109.5 . .
C1_7 O1_7 Mo1 116.3(4) . .
C1_7 O2_7 Mo2 116.3(4) . .
C8_7 O3_7 Mo11 117.3(4) . 3_666
C8_7 O4_7 Mo12 117.4(4) . 3_666
O2_7 C1_7 O1_7 123.8(6) . .
O2_7 C1_7 C3_7 119.2(6) . .
O1_7 C1_7 C3_7 117.0(6) . .
C7_7 C2_7 C3_7 118.3(7) . .
C7_7 C2_7 H2_7 120.9 . .
C3_7 C2_7 H2_7 120.9 . .
C2_7 C3_7 C4_7 120.8(7) . .
C2_7 C3_7 C1_7 120.3(6) . .
C4_7 C3_7 C1_7 118.9(7) . .
C3_7 C4_7 C5_7 121.1(8) . .
C3_7 C4_7 H4_7 119.5 . .
C5_7 C4_7 H4_7 119.5 . .
C6_7 C5_7 C4_7 116.8(7) . .
C6_7 C5_7 C9_7 124.9(7) . .
C4_7 C5_7 C9_7 117.8(7) . .
C7_7 C6_7 C5_7 121.1(7) . .
C7_7 C6_7 H6_7 119.4 . .
C5_7 C6_7 H6_7 119.4 . .
C2_7 C7_7 C6_7 121.8(7) . .
C2_7 C7_7 C8_7 119.0(6) . .
C6_7 C7_7 C8_7 119.1(6) . .
O3_7 C8_7 O4_7 121.9(6) . .
O3_7 C8_7 C7_7 119.1(5) . .
O4_7 C8_7 C7_7 118.9(6) . .
C11_7 C9_7 C12_7 109.4(9) . .
C11_7 C9_7 C10_7 108.2(9) . .
C12_7 C9_7 C10_7 104.6(4) . .
C11_7 C9_7 C5_7 109.0(7) . .
C12_7 C9_7 C5_7 112.4(8) . .
C10_7 C9_7 C5_7 113.0(8) . .
C9_7 C10_7 H10A_7 109.5 . .
C9_7 C10_7 H10B_7 109.5 . .
H10A_7 C10_7 H10B_7 109.5 . .
C9_7 C10_7 H10C_7 109.5 . .
H10A_7 C10_7 H10C_7 109.5 . .
H10B_7 C10_7 H10C_7 109.5 . .
C9_7 C11_7 H11A_7 109.5 . .
C9_7 C11_7 H11B_7 109.5 . .
H11A_7 C11_7 H11B_7 109.5 . .
C9_7 C11_7 H11C_7 109.5 . .
H11A_7 C11_7 H11C_7 109.5 . .
H11B_7 C11_7 H11C_7 109.5 . .
C9_7 C12_7 H12A_7 109.5 . .
C9_7 C12_7 H12B_7 109.5 . .
H12A_7 C12_7 H12B_7 109.5 . .
C9_7 C12_7 H12C_7 109.5 . .
H12A_7 C12_7 H12C_7 109.5 . .
H12B_7 C12_7 H12C_7 109.5 . .
C1_8 O1_8 Mo3 116.8(4) . .
C1_8 O2_8 Mo4 117.4(4) . .
C8_8 O3_8 Mo5 117.7(4) . .
C8_8 O4_8 Mo6 116.8(4) . .
O1_8 C1_8 O2_8 122.4(6) . .
O1_8 C1_8 C3_8 119.2(6) . .
O2_8 C1_8 C3_8 118.4(6) . .
C7_8 C2_8 C3_8 119.0(6) . .
C7_8 C2_8 H2_8 120.5 . .
C3_8 C2_8 H2_8 120.5 . .
C4_8 C3_8 C2_8 120.5(7) . .
C4_8 C3_8 C1_8 120.0(6) . .
C2_8 C3_8 C1_8 119.5(6) . .
C3_8 C4_8 C5_8 121.1(7) . .
C3_8 C4_8 H4_8 119.5 . .
C5_8 C4_8 H4_8 119.5 . .
C6_8 C5_8 C4_8 116.6(7) . .
C6_8 C5_8 C9_8 124.5(8) . .
C4_8 C5_8 C9_8 118.8(7) . .
C5_8 C6_8 C7_8 123.2(8) . .
C5_8 C6_8 H6_8 118.4 . .
C7_8 C6_8 H6_8 118.4 . .
C2_8 C7_8 C6_8 119.5(7) . .
C2_8 C7_8 C8_8 119.5(6) . .
C6_8 C7_8 C8_8 121.0(7) . .
O3_8 C8_8 O4_8 122.3(6) . .
O3_8 C8_8 C7_8 118.2(6) . .
O4_8 C8_8 C7_8 119.5(6) . .
C12_8 C9_8 C11_8 111.7(9) . .
C12_8 C9_8 C10_8 106.8(9) . .
C11_8 C9_8 C10_8 105.9(4) . .
C12_8 C9_8 C5_8 113.8(7) . .
C11_8 C9_8 C5_8 108.6(8) . .
C10_8 C9_8 C5_8 109.8(8) . .
C9_8 C10_8 H10A_8 109.5 . .
C9_8 C10_8 H10B_8 109.5 . .
H10A_8 C10_8 H10B_8 109.5 . .
C9_8 C10_8 H10C_8 109.5 . .
H10A_8 C10_8 H10C_8 109.5 . .
H10B_8 C10_8 H10C_8 109.5 . .
C9_8 C11_8 H11A_8 109.5 . .
C9_8 C11_8 H11B_8 109.5 . .
H11A_8 C11_8 H11B_8 109.5 . .
C9_8 C11_8 H11C_8 109.5 . .
H11A_8 C11_8 H11C_8 109.5 . .
H11B_8 C11_8 H11C_8 109.5 . .
C9_8 C12_8 H12A_8 109.5 . .
C9_8 C12_8 H12B_8 109.5 . .
H12A_8 C12_8 H12B_8 109.5 . .
C9_8 C12_8 H12C_8 109.5 . .
H12A_8 C12_8 H12C_8 109.5 . .
H12B_8 C12_8 H12C_8 109.5 . .
C1_9 O1_9 Mo5 117.9(4) . .
C1_9 O2_9 Mo6 117.6(4) . .
C8_9 O3_9 Mo7 118.2(4) . 3_666
C8_9 O4_9 Mo8 117.6(4) . 3_666
O1_9 C1_9 O2_9 121.4(6) . .
O1_9 C1_9 C3_9 119.2(5) . .
O2_9 C1_9 C3_9 119.5(5) . .
C7_9 C2_9 C3_9 118.8(6) . .
C7_9 C2_9 H2_9 120.6 . .
C3_9 C2_9 H2_9 120.6 . .
C4_9 C3_9 C2_9 119.5(7) . .
C4_9 C3_9 C1_9 121.0(6) . .
C2_9 C3_9 C1_9 119.5(6) . .
C5_9 C4_9 C3_9 122.8(7) . .
C5_9 C4_9 H4_9 118.6 . .
C3_9 C4_9 H4_9 118.6 . .
C4_9 C5_9 C6_9 118.0(7) . .
C4_9 C5_9 C9_9 118.5(7) . .
C6_9 C5_9 C9_9 123.3(7) . .
C7_9 C6_9 C5_9 120.0(7) . .
C7_9 C6_9 H6_9 120.0 . .
C5_9 C6_9 H6_9 120.0 . .
C2_9 C7_9 C6_9 120.8(6) . .
C2_9 C7_9 C8_9 119.2(6) . .
C6_9 C7_9 C8_9 120.0(6) . .
O3_9 C8_9 O4_9 120.8(6) . .
O3_9 C8_9 C7_9 119.7(5) . .
O4_9 C8_9 C7_9 119.5(5) . .
C12_9 C9_9 C5_9 110.6(6) . .
C12_9 C9_9 C10_9 108.4(8) . .
C5_9 C9_9 C10_9 110.4(7) . .
C12_9 C9_9 C11_9 106.9(8) . .
C5_9 C9_9 C11_9 115.4(7) . .
C10_9 C9_9 C11_9 104.8(4) . .
C9_9 C10_9 H10A_9 109.5 . .
C9_9 C10_9 H10B_9 109.5 . .
H10A_9 C10_9 H10B_9 109.5 . .
C9_9 C10_9 H10C_9 109.5 . .
H10A_9 C10_9 H10C_9 109.5 . .
H10B_9 C10_9 H10C_9 109.5 . .
C9_9 C11_9 H11A_9 109.5 . .
C9_9 C11_9 H11B_9 109.5 . .
H11A_9 C11_9 H11B_9 109.5 . .
C9_9 C11_9 H11C_9 109.5 . .
H11A_9 C11_9 H11C_9 109.5 . .
H11B_9 C11_9 H11C_9 109.5 . .
C9_9 C12_9 H12A_9 109.5 . .
C9_9 C12_9 H12B_9 109.5 . .
H12A_9 C12_9 H12B_9 109.5 . .
C9_9 C12_9 H12C_9 109.5 . .
H12A_9 C12_9 H12C_9 109.5 . .
H12B_9 C12_9 H12C_9 109.5 . .
C1_10 O1_10 Mo7 117.3(4) . .
C1_10 O2_10 Mo8 117.2(4) . .
C8_10 O3_10 Mo9 117.0(4) . .
C8_10 O4_10 Mo10 117.4(4) . .
O1_10 C1_10 O2_10 122.3(6) . .
O1_10 C1_10 C3_10 119.2(5) . .
O2_10 C1_10 C3_10 118.4(6) . .
C3_10 C2_10 C7_10 119.6(6) . .
C3_10 C2_10 H2_10 120.2 . .
C7_10 C2_10 H2_10 120.2 . .
C2_10 C3_10 C4_10 120.5(6) . .
C2_10 C3_10 C1_10 118.4(6) . .
C4_10 C3_10 C1_10 121.1(6) . .
C5_10 C4_10 C3_10 120.9(7) . .
C5_10 C4_10 H4_10 119.6 . .
C3_10 C4_10 H4_10 119.6 . .
C4_10 C5_10 C6_10 118.3(7) . .
C4_10 C5_10 C9_10 120.4(7) . .
C6_10 C5_10 C9_10 121.2(7) . .
C7_10 C6_10 C5_10 120.6(7) . .
C7_10 C6_10 H6_10 119.7 . .
C5_10 C6_10 H6_10 119.7 . .
C6_10 C7_10 C2_10 120.1(6) . .
C6_10 C7_10 C8_10 120.4(6) . .
C2_10 C7_10 C8_10 119.5(6) . .
O4_10 C8_10 O3_10 122.1(6) . .
O4_10 C8_10 C7_10 119.8(6) . .
O3_10 C8_10 C7_10 118.2(5) . .
C5_10 C9_10 C10_10 109.9(7) . .
C5_10 C9_10 C12_10 113.7(7) . .
C10_10 C9_10 C12_10 107.2(7) . .
C5_10 C9_10 C11_10 108.2(7) . .
C10_10 C9_10 C11_10 111.1(8) . .
C12_10 C9_10 C11_10 106.8(8) . .
C9_10 C10_10 H10A_10 109.5 . .
C9_10 C10_10 H10B_10 109.5 . .
H10A_10 C10_10 H10B_10 109.5 . .
C9_10 C10_10 H10C_10 109.5 . .
H10A_10 C10_10 H10C_10 109.5 . .
H10B_10 C10_10 H10C_10 109.5 . .
C9_10 C11_10 H11A_10 109.5 . .
C9_10 C11_10 H11B_10 109.5 . .
H11A_10 C11_10 H11B_10 109.5 . .
C9_10 C11_10 H11C_10 109.5 . .
H11A_10 C11_10 H11C_10 109.5 . .
H11B_10 C11_10 H11C_10 109.5 . .
C9_10 C12_10 H12A_10 109.5 . .
C9_10 C12_10 H12B_10 109.5 . .
H12A_10 C12_10 H12B_10 109.5 . .
C9_10 C12_10 H12C_10 109.5 . .
H12A_10 C12_10 H12C_10 109.5 . .
H12B_10 C12_10 H12C_10 109.5 . .
C1_11 O1_11 Mo7 116.3(4) . .
C1_11 O2_11 Mo8 117.0(4) . .
C8_11 O3_11 Mo11 116.4(4) . 3_666
C8_11 O4_11 Mo12 117.7(4) . 3_666
O2_11 C1_11 O1_11 123.4(6) . .
O2_11 C1_11 C3_11 119.2(5) . .
O1_11 C1_11 C3_11 117.4(5) . .
C3_11 C2_11 C7_11 118.8(6) . .
C3_11 C2_11 H2_11 120.6 . .
C7_11 C2_11 H2_11 120.6 . .
C2_11 C3_11 C4_11 121.3(6) . .
C2_11 C3_11 C1_11 119.8(6) . .
C4_11 C3_11 C1_11 118.9(6) . .
C5_11 C4_11 C3_11 120.2(7) . .
C5_11 C4_11 H4_11 119.9 . .
C3_11 C4_11 H4_11 119.9 . .
C4_11 C5_11 C6_11 118.6(7) . .
C4_11 C5_11 C9_11 123.5(7) . .
C6_11 C5_11 C9_11 117.8(7) . .
C7_11 C6_11 C5_11 121.0(7) . .
C7_11 C6_11 H6_11 119.5 . .
C5_11 C6_11 H6_11 119.5 . .
C6_11 C7_11 C2_11 120.1(6) . .
C6_11 C7_11 C8_11 120.4(6) . .
C2_11 C7_11 C8_11 119.5(6) . .
O4_11 C8_11 O3_11 122.7(6) . .
O4_11 C8_11 C7_11 118.9(5) . .
O3_11 C8_11 C7_11 118.4(5) . .
C10_11 C9_11 C11_11 111.5(8) . .
C10_11 C9_11 C12_11 108.6(8) . .
C11_11 C9_11 C12_11 106.3(8) . .
C10_11 C9_11 C5_11 112.1(7) . .
C11_11 C9_11 C5_11 108.9(7) . .
C12_11 C9_11 C5_11 109.3(7) . .
C9_11 C10_11 H10A_11 109.5 . .
C9_11 C10_11 H10B_11 109.5 . .
H10A_11 C10_11 H10B_11 109.5 . .
C9_11 C10_11 H10C_11 109.5 . .
H10A_11 C10_11 H10C_11 109.5 . .
H10B_11 C10_11 H10C_11 109.5 . .
C9_11 C11_11 H11A_11 109.5 . .
C9_11 C11_11 H11B_11 109.5 . .
H11A_11 C11_11 H11B_11 109.5 . .
C9_11 C11_11 H11C_11 109.5 . .
H11A_11 C11_11 H11C_11 109.5 . .
H11B_11 C11_11 H11C_11 109.5 . .
C9_11 C12_11 H12A_11 109.5 . .
C9_11 C12_11 H12B_11 109.5 . .
H12A_11 C12_11 H12B_11 109.5 . .
C9_11 C12_11 H12C_11 109.5 . .
H12A_11 C12_11 H12C_11 109.5 . .
H12B_11 C12_11 H12C_11 109.5 . .
C1_12 O1_12 Mo9 116.8(4) . .
C1_12 O2_12 Mo10 117.3(4) . .
C8_12 O3_12 Mo5 116.6(4) . 3_666
C8_12 O4_12 Mo6 117.2(4) . 3_666
O1_12 C1_12 O2_12 122.8(6) . .
O1_12 C1_12 C3_12 118.2(6) . .
O2_12 C1_12 C3_12 118.9(5) . .
C7_12 C2_12 C3_12 119.5(6) . .
C7_12 C2_12 H2_12 120.3 . .
C3_12 C2_12 H2_12 120.3 . .
C4_12 C3_12 C2_12 120.0(7) . .
C4_12 C3_12 C1_12 120.4(6) . .
C2_12 C3_12 C1_12 119.6(6) . .
C3_12 C4_12 C5_12 122.1(7) . .
C3_12 C4_12 H4_12 119.0 . .
C5_12 C4_12 H4_12 119.0 . .
C4_12 C5_12 C6_12 117.1(7) . .
C4_12 C5_12 C9_12 119.3(7) . .
C6_12 C5_12 C9_12 123.5(7) . .
C7_12 C6_12 C5_12 120.2(7) . .
C7_12 C6_12 H6_12 119.9 . .
C5_12 C6_12 H6_12 119.9 . .
C2_12 C7_12 C6_12 120.9(7) . .
C2_12 C7_12 C8_12 120.6(6) . .
C6_12 C7_12 C8_12 118.5(6) . .
O4_12 C8_12 O3_12 122.9(6) . .
O4_12 C8_12 C7_12 120.5(6) . .
O3_12 C8_12 C7_12 116.6(6) . .
C12_12 C9_12 C11_12 123.9(9) . .
C12_12 C9_12 C10_12 105.0(4) . .
C11_12 C9_12 C10_12 104.3(4) . .
C12_12 C9_12 C5_12 108.7(7) . .
C11_12 C9_12 C5_12 106.0(8) . .
C10_12 C9_12 C5_12 108.1(8) . .
C9_12 C10_12 H10A_12 109.5 . .
C9_12 C10_12 H10B_12 109.5 . .
H10A_12 C10_12 H10B_12 109.5 . .
C9_12 C10_12 H10C_12 109.5 . .
H10A_12 C10_12 H10C_12 109.5 . .
H10B_12 C10_12 H10C_12 109.5 . .
C9_12 C11_12 H11A_12 109.5 . .
C9_12 C11_12 H11B_12 109.5 . .
H11A_12 C11_12 H11B_12 109.5 . .
C9_12 C11_12 H11C_12 109.5 . .
H11A_12 C11_12 H11C_12 109.5 . .
H11B_12 C11_12 H11C_12 109.5 . .
C9_12 C12_12 H12A_12 109.5 . .
C9_12 C12_12 H12B_12 109.5 . .
H12A_12 C12_12 H12B_12 109.5 . .
C9_12 C12_12 H12C_12 109.5 . .
H12A_12 C12_12 H12C_12 109.5 . .
H12B_12 C12_12 H12C_12 109.5 . .
C1_13 O1_13 Mo4 140.4(6) . .
C1_13 N1_13 C5_13 116.6(9) . .
C1_13 N1_13 C2_13 125.8(9) . .
C5_13 N1_13 C2_13 116.7(8) . .
C1_13 N2_13 C6_13 117.5(9) . .
C1_13 N2_13 C4_13 121.9(9) . .
C6_13 N2_13 C4_13 120.2(9) . .
O1_13 C1_13 N2_13 121.0(10) . .
O1_13 C1_13 N1_13 122.3(10) . .
N2_13 C1_13 N1_13 116.7(9) . .
N1_13 C2_13 C3_13 109.4(9) . .
N1_13 C2_13 H2A_13 109.8 . .
C3_13 C2_13 H2A_13 109.8 . .
N1_13 C2_13 H2B_13 109.8 . .
C3_13 C2_13 H2B_13 109.8 . .
H2A_13 C2_13 H2B_13 108.3 . .
C4_13 C3_13 C2_13 119.4(11) . .
C4_13 C3_13 H3A_13 107.5 . .
C2_13 C3_13 H3A_13 107.5 . .
C4_13 C3_13 H3B_13 107.5 . .
C2_13 C3_13 H3B_13 107.5 . .
H3A_13 C3_13 H3B_13 107.0 . .
C3_13 C4_13 N2_13 114.1(10) . .
C3_13 C4_13 H4A_13 108.7 . .
N2_13 C4_13 H4A_13 108.7 . .
C3_13 C4_13 H4B_13 108.7 . .
N2_13 C4_13 H4B_13 108.7 . .
H4A_13 C4_13 H4B_13 107.6 . .
N1_13 C5_13 H5A_13 109.5 . .
N1_13 C5_13 H5B_13 109.5 . .
H5A_13 C5_13 H5B_13 109.5 . .
N1_13 C5_13 H5C_13 109.5 . .
H5A_13 C5_13 H5C_13 109.5 . .
H5B_13 C5_13 H5C_13 109.5 . .
N2_13 C6_13 H6A_13 109.5 . .
N2_13 C6_13 H6B_13 109.5 . .
H6A_13 C6_13 H6B_13 109.5 . .
N2_13 C6_13 H6C_13 109.5 . .
H6A_13 C6_13 H6C_13 109.5 . .
H6B_13 C6_13 H6C_13 109.5 . .
C1_14 O1_14 Mo10 139.2(6) . .
C1_14 N1_14 C5_14 119.6(8) . .
C1_14 N1_14 C2_14 124.6(9) . .
C5_14 N1_14 C2_14 115.8(8) . .
C1_14 N2_14 C4_14 126.3(9) . .
C1_14 N2_14 C6_14 118.5(8) . .
C4_14 N2_14 C6_14 115.2(8) . .
O1_14 C1_14 N2_14 122.8(10) . .
O1_14 C1_14 N1_14 119.4(9) . .
N2_14 C1_14 N1_14 117.8(8) . .
C3_14 C2_14 N1_14 113.4(9) . .
C3_14 C2_14 H2A_14 108.9 . .
N1_14 C2_14 H2A_14 108.9 . .
C3_14 C2_14 H2B_14 108.9 . .
N1_14 C2_14 H2B_14 108.9 . .
H2A_14 C2_14 H2B_14 107.7 . .
C2_14 C3_14 C4_14 123.6(9) . .
C2_14 C3_14 H3A_14 106.4 . .
C4_14 C3_14 H3A_14 106.4 . .
C2_14 C3_14 H3B_14 106.4 . .
C4_14 C3_14 H3B_14 106.4 . .
H3A_14 C3_14 H3B_14 106.5 . .
N2_14 C4_14 C3_14 111.1(9) . .
N2_14 C4_14 H4A_14 109.4 . .
C3_14 C4_14 H4A_14 109.4 . .
N2_14 C4_14 H4B_14 109.4 . .
C3_14 C4_14 H4B_14 109.4 . .
H4A_14 C4_14 H4B_14 108.0 . .
N1_14 C5_14 H5A_14 109.5 . .
N1_14 C5_14 H5B_14 109.5 . .
H5A_14 C5_14 H5B_14 109.5 . .
N1_14 C5_14 H5C_14 109.5 . .
H5A_14 C5_14 H5C_14 109.5 . .
H5B_14 C5_14 H5C_14 109.5 . .
N2_14 C6_14 H6A_14 109.5 . .
N2_14 C6_14 H6B_14 109.5 . .
H6A_14 C6_14 H6B_14 109.5 . .
N2_14 C6_14 H6C_14 109.5 . .
H6A_14 C6_14 H6C_14 109.5 . .
H6B_14 C6_14 H6C_14 109.5 . .
C1_15 O1_15 Mo12 134.2(6) . .
C1_15 N1_15 C2_15 123.8(10) . .
C1_15 N1_15 C5_15 116.5(9) . .
C2_15 N1_15 C5_15 117.1(9) . .
C1_15 N2_15 C4_15 124.0(9) . .
C1_15 N2_15 C6_15 118.9(9) . .
C4_15 N2_15 C6_15 115.7(9) . .
O1_15 C1_15 N2_15 123.5(10) . .
O1_15 C1_15 N1_15 121.7(10) . .
N2_15 C1_15 N1_15 114.8(10) . .
N1_15 C2_15 C3_15 105.8(10) . .
N1_15 C2_15 H2A_15 110.6 . .
C3_15 C2_15 H2A_15 110.6 . .
N1_15 C2_15 H2B_15 110.6 . .
C3_15 C2_15 H2B_15 110.6 . .
H2A_15 C2_15 H2B_15 108.7 . .
C4_15 C3_15 C2_15 109.7(8) . .
C4_15 C3_15 H3A_15 109.7 . .
C2_15 C3_15 H3A_15 109.7 . .
C4_15 C3_15 H3B_15 109.7 . .
C2_15 C3_15 H3B_15 109.7 . .
H3A_15 C3_15 H3B_15 108.2 . .
N2_15 C4_15 C3_15 115.9(10) . .
N2_15 C4_15 H4A_15 108.3 . .
C3_15 C4_15 H4A_15 108.3 . .
N2_15 C4_15 H4B_15 108.3 . .
C3_15 C4_15 H4B_15 108.3 . .
H4A_15 C4_15 H4B_15 107.4 . .
N1_15 C5_15 H5A_15 109.5 . .
N1_15 C5_15 H5B_15 109.5 . .
H5A_15 C5_15 H5B_15 109.5 . .
N1_15 C5_15 H5C_15 109.5 . .
H5A_15 C5_15 H5C_15 109.5 . .
H5B_15 C5_15 H5C_15 109.5 . .
N2_15 C6_15 H6A_15 109.5 . .
N2_15 C6_15 H6B_15 109.5 . .
H6A_15 C6_15 H6B_15 109.5 . .
N2_15 C6_15 H6C_15 109.5 . .
H6A_15 C6_15 H6C_15 109.5 . .
H6B_15 C6_15 H6C_15 109.5 . .

loop_
_geom_bond_atom_site_label_1
_geom_bond_atom_site_label_2
_geom_bond_distance
_geom_bond_site_symmetry_2
Mo1 O1_1 2.097(4) .
Mo1 O1_3 2.100(5) .
Mo1 O1_7 2.101(4) .
Mo1 O1_2 2.111(5) .
Mo1 Mo2 2.1113(7) .
Mo2 O2_2 2.109(5) .
Mo2 O2_3 2.111(5) .
Mo2 O2_1 2.113(4) .
Mo2 O2_7 2.122(4) .
Mo3 O1_4 2.095(4) .
Mo3 O1_5 2.099(4) .
Mo3 O1_8 2.099(4) .
Mo3 O3_1 2.103(4) .
Mo3 Mo4 2.1107(6) .
Mo4 O2_4 2.102(4) .
Mo4 O2_5 2.105(5) .
Mo4 O4_1 2.106(4) .
Mo4 O2_8 2.116(4) .
Mo4 O1_13 2.389(5) .
Mo5 O3_2 2.103(4) .
Mo5 O1_9 2.105(4) .
Mo5 O3_12 2.107(4) 3_666
Mo5 O3_8 2.109(4) .
Mo5 Mo6 2.1135(6) .
Mo6 O2_9 2.098(4) .
Mo6 O4_2 2.116(5) .
Mo6 O4_12 2.126(4) 3_666
Mo6 O4_8 2.126(4) .
Mo7 O3_9 2.100(4) 3_666
Mo7 O1_10 2.106(4) .
Mo7 O1_11 2.108(4) .
Mo7 Mo8 2.1092(6) .
Mo7 O3_3 2.113(5) .
Mo8 O4_3 2.104(5) .
Mo8 O4_9 2.113(4) 3_666
Mo8 O2_11 2.117(4) .
Mo8 O2_10 2.120(4) .
Mo9 O1_6 2.091(4) .
Mo9 O3_10 2.093(4) .
Mo9 O3_4 2.108(4) .
Mo9 Mo10 2.1102(6) .
Mo9 O1_12 2.111(4) .
Mo10 O2_12 2.104(4) .
Mo10 O2_6 2.108(4) .
Mo10 O4_4 2.115(5) .
Mo10 O4_10 2.119(4) .
Mo10 O1_14 2.408(5) .
Mo11 O3_6 2.098(5) .
Mo11 O3_7 2.100(4) 3_666
Mo11 O3_11 2.106(4) 3_666
Mo11 Mo12 2.1108(6) .
Mo11 O3_5 2.112(5) .
Mo12 O4_7 2.106(4) 3_666
Mo12 O4_6 2.108(5) .
Mo12 O4_11 2.114(4) 3_666
Mo12 O4_5 2.115(5) .
Mo12 O1_15 2.395(5) .
O1_1 C1_1 1.272(7) .
O2_1 C1_1 1.268(7) .
O3_1 C8_1 1.295(7) .
O4_1 C8_1 1.274(7) .
C1_1 C3_1 1.499(9) .
C2_1 C7_1 1.381(9) .
C2_1 C3_1 1.387(9) .
C2_1 H2_1 0.9500 .
C3_1 C4_1 1.393(9) .
C4_1 C5_1 1.392(10) .
C4_1 H4_1 0.9500 .
C5_1 C6_1 1.374(10) .
C5_1 C9_1 1.524(10) .
C6_1 C7_1 1.394(9) .
C6_1 H6_1 0.9500 .
C7_1 C8_1 1.464(9) .
C9_1 C10_1 1.524(5) .
C9_1 C11_1 1.528(5) .
C9_1 C12_1 1.531(5) .
C10_1 H10A_1 0.9800 .
C10_1 H10B_1 0.9800 .
C10_1 H10C_1 0.9800 .
C11_1 H11A_1 0.9800 .
C11_1 H11B_1 0.9800 .
C11_1 H11C_1 0.9800 .
C12_1 H12A_1 0.9800 .
C12_1 H12B_1 0.9800 .
C12_1 H12C_1 0.9800 .
O1_2 C1_2 1.274(7) .
O2_2 C1_2 1.268(8) .
O3_2 C8_2 1.272(7) .
O4_2 C8_2 1.273(8) .
C1_2 C3_2 1.481(10) .
C2_2 C3_2 1.355(10) .
C2_2 C7_2 1.393(10) .
C2_2 H2_2 0.9500 .
C3_2 C4_2 1.392(10) .
C4_2 C5_2 1.400(12) .
C4_2 H4_2 0.9500 .
C5_2 C6_2 1.372(12) .
C5_2 C9_2 1.571(12) .
C6_2 C7_2 1.399(10) .
C6_2 H6_2 0.9500 .
C7_2 C8_2 1.464(10) .
C9_2 C12_2 1.530(5) .
C9_2 C11_2 1.535(5) .
C9_2 C10_2 1.537(5) .
C10_2 H10A_2 0.9800 .
C10_2 H10B_2 0.9800 .
C10_2 H10C_2 0.9800 .
C11_2 H11A_2 0.9800 .
C11_2 H11B_2 0.9800 .
C11_2 H11C_2 0.9800 .
C12_2 H12A_2 0.9800 .
C12_2 H12B_2 0.9800 .
C12_2 H12C_2 0.9800 .
O1_3 C1_3 1.277(9) .
O2_3 C1_3 1.270(8) .
O3_3 C8_3 1.236(8) .
O4_3 C8_3 1.290(8) .
C1_3 C3_3 1.471(11) .
C2_3 C3_3 1.375(11) .
C2_3 C7_3 1.387(11) .
C2_3 H2_3 0.9500 .
C3_3 C4_3 1.364(12) .
C4_3 C5_3 1.459(14) .
C4_3 H4_3 0.9500 .
C5_3 C6_3 1.400(13) .
C5_3 C9_3 1.566(11) .
C6_3 C7_3 1.385(12) .
C6_3 H6_3 0.9500 .
C7_3 C8_3 1.473(10) .
C9_3 C12_3 1.532(5) .
C9_3 C10_3 1.535(5) .
C9_3 C11_3 1.549(5) .
C10_3 H10A_3 0.9800 .
C10_3 H10B_3 0.9800 .
C10_3 H10C_3 0.9800 .
C11_3 H11A_3 0.9800 .
C11_3 H11B_3 0.9800 .
C11_3 H11C_3 0.9800 .
C12_3 H12A_3 0.9800 .
C12_3 H12B_3 0.9800 .
C12_3 H12C_3 0.9800 .
O1_4 C1_4 1.285(7) .
O2_4 C1_4 1.271(7) .
O3_4 C8_4 1.272(7) .
O4_4 C8_4 1.273(7) .
C1_4 C3_4 1.493(9) .
C2_4 C3_4 1.368(9) .
C2_4 C7_4 1.388(9) .
C2_4 H2_4 0.9500 .
C3_4 C4_4 1.369(10) .
C4_4 C5_4 1.378(11) .
C4_4 H4_4 0.9500 .
C5_4 C6_4 1.392(11) .
C5_4 C9_4 1.567(11) .
C6_4 C7_4 1.363(10) .
C6_4 H6_4 0.9500 .
C7_4 C8_4 1.499(9) .
C9_4 C11_4 1.531(5) .
C9_4 C10_4 1.536(5) .
C9_4 C12_4 1.541(5) .
C10_4 H10A_4 0.9800 .
C10_4 H10B_4 0.9800 .
C10_4 H10C_4 0.9800 .
C11_4 H11A_4 0.9800 .
C11_4 H11B_4 0.9800 .
C11_4 H11C_4 0.9800 .
C12_4 H12A_4 0.9800 .
C12_4 H12B_4 0.9800 .
C12_4 H12C_4 0.9800 .
O1_5 C1_5 1.280(7) .
O2_5 C1_5 1.288(8) .
O3_5 C8_5 1.284(8) .
O4_5 C8_5 1.268(8) .
C1_5 C3_5 1.473(10) .
C2_5 C7_5 1.374(10) .
C2_5 C3_5 1.375(10) .
C2_5 H2_5 0.9500 .
C3_5 C4_5 1.384(10) .
C4_5 C5_5 1.394(12) .
C4_5 H4_5 0.9500 .
C5_5 C6_5 1.425(12) .
C5_5 C9_5 1.603(10) .
C6_5 C7_5 1.399(10) .
C6_5 H6_5 0.9500 .
C7_5 C8_5 1.461(10) .
C9_5 C10_5 1.535(5) .
C9_5 C11_5 1.535(5) .
C9_5 C12_5 1.549(5) .
C10_5 H10A_5 0.9800 .
C10_5 H10B_5 0.9800 .
C10_5 H10C_5 0.9800 .
C11_5 H11A_5 0.9800 .
C11_5 H11B_5 0.9800 .
C11_5 H11C_5 0.9800 .
C12_5 H12A_5 0.9800 .
C12_5 H12B_5 0.9800 .
C12_5 H12C_5 0.9800 .
O1_6 C1_6 1.279(7) .
O2_6 C1_6 1.270(7) .
O3_6 C8_6 1.268(7) .
O4_6 C8_6 1.266(8) .
C1_6 C3_6 1.479(9) .
C2_6 C3_6 1.380(10) .
C2_6 C7_6 1.383(9) .
C2_6 H2_6 0.9500 .
C3_6 C4_6 1.391(10) .
C4_6 C5_6 1.399(11) .
C4_6 H4_6 0.9500 .
C5_6 C6_6 1.390(11) .
C5_6 C9_6 1.521(11) .
C6_6 C7_6 1.376(10) .
C6_6 H6_6 0.9500 .
C7_6 C8_6 1.505(10) .
C9_6 C11_6 1.526(5) .
C9_6 C12_6 1.534(5) .
C9_6 C10_6 1.549(5) .
C10_6 H10A_6 0.9800 .
C10_6 H10B_6 0.9800 .
C10_6 H10C_6 0.9800 .
C11_6 H11A_6 0.9800 .
C11_6 H11B_6 0.9800 .
C11_6 H11C_6 0.9800 .
C12_6 H12A_6 0.9800 .
C12_6 H12B_6 0.9800 .
C12_6 H12C_6 0.9800 .
O1_7 C1_7 1.278(8) .
O2_7 C1_7 1.265(8) .
O3_7 C8_7 1.277(7) .
O4_7 C8_7 1.284(7) .
C1_7 C3_7 1.496(9) .
C2_7 C7_7 1.372(9) .
C2_7 C3_7 1.384(10) .
C2_7 H2_7 0.9500 .
C3_7 C4_7 1.384(10) .
C4_7 C5_7 1.409(11) .
C4_7 H4_7 0.9500 .
C5_7 C6_7 1.396(11) .
C5_7 C9_7 1.549(9) .
C6_7 C7_7 1.375(10) .
C6_7 H6_7 0.9500 .
C7_7 C8_7 1.499(10) .
C9_7 C11_7 1.532(5) .
C9_7 C12_7 1.537(5) .
C9_7 C10_7 1.540(5) .
C10_7 H10A_7 0.9800 .
C10_7 H10B_7 0.9800 .
C10_7 H10C_7 0.9800 .
C11_7 H11A_7 0.9800 .
C11_7 H11B_7 0.9800 .
C11_7 H11C_7 0.9800 .
C12_7 H12A_7 0.9800 .
C12_7 H12B_7 0.9800 .
C12_7 H12C_7 0.9800 .
O1_8 C1_8 1.270(7) .
O2_8 C1_8 1.275(7) .
O3_8 C8_8 1.271(7) .
O4_8 C8_8 1.279(8) .
C1_8 C3_8 1.496(9) .
C2_8 C7_8 1.366(10) .
C2_8 C3_8 1.401(9) .
C2_8 H2_8 0.9500 .
C3_8 C4_8 1.373(10) .
C4_8 C5_8 1.411(11) .
C4_8 H4_8 0.9500 .
C5_8 C6_8 1.368(11) .
C5_8 C9_8 1.542(11) .
C6_8 C7_8 1.391(10) .
C6_8 H6_8 0.9500 .
C7_8 C8_8 1.478(9) .
C9_8 C12_8 1.522(5) .
C9_8 C11_8 1.530(5) .
C9_8 C10_8 1.536(5) .
C10_8 H10A_8 0.9800 .
C10_8 H10B_8 0.9800 .
C10_8 H10C_8 0.9800 .
C11_8 H11A_8 0.9800 .
C11_8 H11B_8 0.9800 .
C11_8 H11C_8 0.9800 .
C12_8 H12A_8 0.9800 .
C12_8 H12B_8 0.9800 .
C12_8 H12C_8 0.9800 .
O1_9 C1_9 1.270(7) .
O2_9 C1_9 1.287(7) .
O3_9 C8_9 1.278(7) .
O4_9 C8_9 1.291(7) .
C1_9 C3_9 1.475(9) .
C2_9 C7_9 1.373(9) .
C2_9 C3_9 1.393(9) .
C2_9 H2_9 0.9500 .
C3_9 C4_9 1.376(9) .
C4_9 C5_9 1.358(11) .
C4_9 H4_9 0.9500 .
C5_9 C6_9 1.399(10) .
C5_9 C9_9 1.531(10) .
C6_9 C7_9 1.397(9) .
C6_9 H6_9 0.9500 .
C7_9 C8_9 1.472(9) .
C9_9 C12_9 1.524(5) .
C9_9 C10_9 1.534(5) .
C9_9 C11_9 1.545(5) .
C10_9 H10A_9 0.9800 .
C10_9 H10B_9 0.9800 .
C10_9 H10C_9 0.9800 .
C11_9 H11A_9 0.9800 .
C11_9 H11B_9 0.9800 .
C11_9 H11C_9 0.9800 .
C12_9 H12A_9 0.9800 .
C12_9 H12B_9 0.9800 .
C12_9 H12C_9 0.9800 .
O1_10 C1_10 1.257(7) .
O2_10 C1_10 1.282(7) .
O3_10 C8_10 1.287(7) .
O4_10 C8_10 1.269(7) .
C1_10 C3_10 1.491(9) .
C2_10 C3_10 1.379(9) .
C2_10 C7_10 1.389(9) .
C2_10 H2_10 0.9500 .
C3_10 C4_10 1.389(9) .
C4_10 C5_10 1.384(10) .
C4_10 H4_10 0.9500 .
C5_10 C6_10 1.404(10) .
C5_10 C9_10 1.500(11) .
C6_10 C7_10 1.389(9) .
C6_10 H6_10 0.9500 .
C7_10 C8_10 1.474(9) .
C9_10 C10_10 1.528(5) .
C9_10 C12_10 1.531(5) .
C9_10 C11_10 1.532(5) .
C10_10 H10A_10 0.9800 .
C10_10 H10B_10 0.9800 .
C10_10 H10C_10 0.9800 .
C11_10 H11A_10 0.9800 .
C11_10 H11B_10 0.9800 .
C11_10 H11C_10 0.9800 .
C12_10 H12A_10 0.9800 .
C12_10 H12B_10 0.9800 .
C12_10 H12C_10 0.9800 .
O1_11 C1_11 1.268(7) .
O2_11 C1_11 1.259(7) .
O3_11 C8_11 1.276(7) .
O4_11 C8_11 1.260(7) .
C1_11 C3_11 1.512(9) .
C2_11 C3_11 1.362(9) .
C2_11 C7_11 1.407(9) .
C2_11 H2_11 0.9500 .
C3_11 C4_11 1.388(9) .
C4_11 C5_11 1.384(10) .
C4_11 H4_11 0.9500 .
C5_11 C6_11 1.394(10) .
C5_11 C9_11 1.544(10) .
C6_11 C7_11 1.369(9) .
C6_11 H6_11 0.9500 .
C7_11 C8_11 1.484(9) .
C9_11 C10_11 1.526(5) .
C9_11 C11_11 1.533(5) .
C9_11 C12_11 1.534(5) .
C10_11 H10A_11 0.9800 .
C10_11 H10B_11 0.9800 .
C10_11 H10C_11 0.9800 .
C11_11 H11A_11 0.9800 .
C11_11 H11B_11 0.9800 .
C11_11 H11C_11 0.9800 .
C12_11 H12A_11 0.9800 .
C12_11 H12B_11 0.9800 .
C12_11 H12C_11 0.9800 .
O1_12 C1_12 1.249(7) .
O2_12 C1_12 1.279(7) .
O3_12 C8_12 1.284(7) .
O4_12 C8_12 1.265(7) .
C1_12 C3_12 1.508(9) .
C2_12 C7_12 1.366(10) .
C2_12 C3_12 1.383(9) .
C2_12 H2_12 0.9500 .
C3_12 C4_12 1.378(9) .
C4_12 C5_12 1.390(11) .
C4_12 H4_12 0.9500 .
C5_12 C6_12 1.407(11) .
C5_12 C9_12 1.562(11) .
C6_12 C7_12 1.398(9) .
C6_12 H6_12 0.9500 .
C7_12 C8_12 1.487(9) .
C9_12 C12_12 1.531(5) .
C9_12 C11_12 1.541(5) .
C9_12 C10_12 1.544(5) .
C10_12 H10A_12 0.9800 .
C10_12 H10B_12 0.9800 .
C10_12 H10C_12 0.9800 .
C11_12 H11A_12 0.9800 .
C11_12 H11B_12 0.9800 .
C11_12 H11C_12 0.9800 .
C12_12 H12A_12 0.9800 .
C12_12 H12B_12 0.9800 .
C12_12 H12C_12 0.9800 .
O1_13 C1_13 1.230(11) .
N1_13 C1_13 1.365(12) .
N1_13 C5_13 1.440(13) .
N1_13 C2_13 1.457(12) .
N2_13 C1_13 1.361(13) .
N2_13 C6_13 1.458(13) .
N2_13 C4_13 1.471(12) .
C2_13 C3_13 1.463(15) .
C2_13 H2A_13 0.9900 .
C2_13 H2B_13 0.9900 .
C3_13 C4_13 1.379(15) .
C3_13 H3A_13 0.9900 .
C3_13 H3B_13 0.9900 .
C4_13 H4A_13 0.9900 .
C4_13 H4B_13 0.9900 .
C5_13 H5A_13 0.9800 .
C5_13 H5B_13 0.9800 .
C5_13 H5C_13 0.9800 .
C6_13 H6A_13 0.9800 .
C6_13 H6B_13 0.9800 .
C6_13 H6C_13 0.9800 .
O1_14 C1_14 1.238(10) .
N1_14 C1_14 1.346(12) .
N1_14 C5_14 1.439(12) .
N1_14 C2_14 1.442(11) .
N2_14 C1_14 1.316(12) .
N2_14 C4_14 1.434(11) .
N2_14 C6_14 1.452(12) .
C2_14 C3_14 1.379(14) .
C2_14 H2A_14 0.9900 .
C2_14 H2B_14 0.9900 .
C3_14 C4_14 1.464(14) .
C3_14 H3A_14 0.9900 .
C3_14 H3B_14 0.9900 .
C4_14 H4A_14 0.9900 .
C4_14 H4B_14 0.9900 .
C5_14 H5A_14 0.9800 .
C5_14 H5B_14 0.9800 .
C5_14 H5C_14 0.9800 .
C6_14 H6A_14 0.9800 .
C6_14 H6B_14 0.9800 .
C6_14 H6C_14 0.9800 .
O1_15 C1_15 1.302(12) .
N1_15 C1_15 1.364(13) .
N1_15 C2_15 1.424(14) .
N1_15 C5_15 1.496(13) .
N2_15 C1_15 1.358(13) .
N2_15 C4_15 1.385(12) .
N2_15 C6_15 1.470(12) .
C2_15 C3_15 1.542(14) .
C2_15 H2A_15 0.9900 .
C2_15 H2B_15 0.9900 .
C3_15 C4_15 1.445(13) .
C3_15 H3A_15 0.9900 .
C3_15 H3B_15 0.9900 .
C4_15 H4A_15 0.9900 .
C4_15 H4B_15 0.9900 .
C5_15 H5A_15 0.9800 .
C5_15 H5B_15 0.9800 .
C5_15 H5C_15 0.9800 .
C6_15 H6A_15 0.9800 .
C6_15 H6B_15 0.9800 .
C6_15 H6C_15 0.9800 .
